data_4303287
loop_
_publ_author_name
'Robert D. Kennedy'
'Carolyn B. Knobler'
'M. Frederick Hawthorne'

_publ_contact_author
; 
  Hawthorne, M. F.,
  Department of Chemistry and Biochemistry,
  University of California,
  Los Angeles, CA 90095-1569.  USA
;
_publ_contact_author_email hawthornem@missouri.edu
_publ_contact_author_fax 573-884-6900
_publ_contact_author_phone 573-882-7016
_publ_section_title
;
Toward Unidirectional Rotary Motion in Nickelacarboranes: Characterization
of Diastereomeric Nickel Bis(Dicarbollide) Complexes Derived from the
[Nido-7-CH3-7,8-C2B9H11]- Anion
;
_journal_name_full 'Inorganic Chemistry'
_journal_page_first 9377
_journal_page_last 9384
_journal_paper_doi 10.1021/ic901175e
_journal_volume 48
_journal_year 2009
_chemical_formula_moiety 'C6 H26 B18 Ni'
_chemical_formula_sum 'C6 H26 B18 Ni'
_chemical_formula_weight 351.56
_chemical_name_systematic
; 
 ? 
;
_space_group_IT_number 61
_symmetry_cell_setting orthorhombic
_symmetry_space_group_name_Hall '-P 2ac 2ab'
_symmetry_space_group_name_H-M 'P b c a'
_atom_sites_solution_hydrogens geom
_atom_sites_solution_primary direct
_atom_sites_solution_secondary difmap
_audit_creation_method SHELXL-97
_cell_angle_alpha 90.00
_cell_angle_beta 90.00
_cell_angle_gamma 90.00
_cell_formula_units_Z 8
_cell_length_a 13.2839(12)
_cell_length_b 13.4258(12)
_cell_length_c 19.9942(18)
_cell_measurement_reflns_used 6680
_cell_measurement_temperature 100(2)
_cell_measurement_theta_max 28.28
_cell_measurement_theta_min 2.39
_cell_volume 3565.9(6)
_computing_cell_refinement 'Bruker SMART software'
_computing_data_collection 'Bruker SMART software'
_computing_data_reduction 'Bruker SAINT'
_computing_molecular_graphics 'Bruker SHELXTL'
_computing_publication_material 'Bruker SHELXTL'
_computing_structure_refinement 'SHELXL-97 (Sheldrick, 1997)'
_computing_structure_solution 'SHELXS-97 (Sheldrick, 1990)'
_diffrn_ambient_temperature 100(2)
_diffrn_measured_fraction_theta_full 0.987
_diffrn_measured_fraction_theta_max 0.987
_diffrn_measurement_device_type 'Bruker SMART 1000'
_diffrn_measurement_method 'phi and omega scans'
_diffrn_radiation_monochromator graphite
_diffrn_radiation_source 'fine-focus sealed tube'
_diffrn_radiation_type MoK\a
_diffrn_radiation_wavelength 0.71073
_diffrn_reflns_av_R_equivalents 0.0271
_diffrn_reflns_av_sigmaI/netI 0.0200
_diffrn_reflns_limit_h_max 17
_diffrn_reflns_limit_h_min -17
_diffrn_reflns_limit_k_max 17
_diffrn_reflns_limit_k_min -16
_diffrn_reflns_limit_l_max 26
_diffrn_reflns_limit_l_min -10
_diffrn_reflns_number 21032
_diffrn_reflns_theta_full 28.30
_diffrn_reflns_theta_max 28.30
_diffrn_reflns_theta_min 2.04
_exptl_absorpt_coefficient_mu 1.071
_exptl_absorpt_correction_T_max 0.725
_exptl_absorpt_correction_T_min 0.600
_exptl_absorpt_correction_type multi-scan
_exptl_absorpt_process_details 'Bruker SADABS software'
_exptl_crystal_colour orange
_exptl_crystal_density_diffrn 1.310
_exptl_crystal_density_method 'not measured'
_exptl_crystal_description parallelepiped
_exptl_crystal_F_000 1440
_exptl_crystal_size_max 0.5
_exptl_crystal_size_mid 0.5
_exptl_crystal_size_min 0.3
_refine_diff_density_max 0.416
_refine_diff_density_min -0.275
_refine_diff_density_rms 0.053
_refine_ls_extinction_method none
_refine_ls_goodness_of_fit_ref 1.092
_refine_ls_hydrogen_treatment constr
_refine_ls_matrix_type full
_refine_ls_number_parameters 248
_refine_ls_number_reflns 4368
_refine_ls_number_restraints 0
_refine_ls_restrained_S_all 1.092
_refine_ls_R_factor_all 0.0288
_refine_ls_R_factor_gt 0.0251
_refine_ls_shift/su_max 0.002
_refine_ls_shift/su_mean 0.000
_refine_ls_structure_factor_coef Fsqd
_refine_ls_weighting_details 'calc w=1/[\s^2^(Fo^2^)+(0.0366P)^2^+1.7158P] where P=(Fo^2^+2Fc^2^)/3'
_refine_ls_weighting_scheme calc
_refine_ls_wR_factor_gt 0.0719
_refine_ls_wR_factor_ref 0.0742
_reflns_number_gt 3921
_reflns_number_total 4368
_reflns_threshold_expression >2sigma(I)
_cod_data_source_file ic901175e_si_002_6.cif
_cod_data_source_block rknimsn1
_cod_database_code 4303287

loop_
_symmetry_equiv_pos_as_xyz
'x, y, z'
'-x+1/2, -y, z+1/2'
'-x, y+1/2, -z+1/2'
'x+1/2, -y+1/2, -z'
'-x, -y, -z'
'x-1/2, y, -z-1/2'
'x, -y-1/2, z-1/2'
'-x-1/2, y-1/2, z'

loop_
_atom_site_label
_atom_site_type_symbol
_atom_site_fract_x
_atom_site_fract_y
_atom_site_fract_z
_atom_site_U_iso_or_equiv
_atom_site_adp_type
_atom_site_occupancy
_atom_site_symmetry_multiplicity
_atom_site_calc_flag
_atom_site_refinement_flags
_atom_site_disorder_assembly
_atom_site_disorder_group
Ni3 Ni 0.810901(11) 0.122725(11) 0.605004(8) 0.01267(7) Uani 1 1 d . . .
C1A C 0.89836(9) 0.18719(10) 0.68335(6) 0.0172(2) Uani 1 1 d . . .
C1MA C 0.92726(11) 0.29540(10) 0.67021(7) 0.0254(3) Uani 1 1 d . . .
H1M1 H 0.8672 0.3375 0.6735 0.038 Uiso 1 1 calc R . .
H1M2 H 0.9562 0.3013 0.6253 0.038 Uiso 1 1 calc R . .
H1M3 H 0.9770 0.3169 0.7034 0.038 Uiso 1 1 calc R . .
C2A C 0.78452(10) 0.16055(10) 0.70559(6) 0.0185(3) Uani 1 1 d . . .
H2A H 0.7268 0.2213 0.7058 0.022 Uiso 1 1 calc R . .
B4A B 0.95283(11) 0.08483(11) 0.64285(7) 0.0187(3) Uani 1 1 d . . .
H4A H 1.0121 0.0899 0.6032 0.022 Uiso 1 1 calc R . .
B5A B 0.98066(12) 0.11790(11) 0.72764(8) 0.0210(3) Uani 1 1 d . . .
H5A H 1.0577 0.1448 0.7416 0.025 Uiso 1 1 calc R . .
B6A B 0.87367(12) 0.16744(12) 0.76713(8) 0.0217(3) Uani 1 1 d . . .
H6A H 0.8782 0.2261 0.8068 0.026 Uiso 1 1 calc R . .
B7A B 0.74751(12) 0.04219(11) 0.68505(7) 0.0193(3) Uani 1 1 d . . .
H7A H 0.6684 0.0192 0.6733 0.023 Uiso 1 1 calc R . .
B8A B 0.85701(12) -0.01478(11) 0.64582(7) 0.0199(3) Uani 1 1 d . . .
H8A H 0.8528 -0.0778 0.6093 0.024 Uiso 1 1 calc R . .
B9A B 0.95553(12) -0.00835(12) 0.70605(8) 0.0229(3) Uani 1 1 d . . .
H9A H 1.0164 -0.0661 0.7060 0.028 Uiso 1 1 calc R . .
B10A B 0.90782(12) 0.04154(12) 0.78210(8) 0.0229(3) Uani 1 1 d . . .
H10A H 0.9365 0.0154 0.8318 0.027 Uiso 1 1 calc R . .
B11A B 0.77972(12) 0.07551(12) 0.76884(7) 0.0219(3) Uani 1 1 d . . .
H11A H 0.7222 0.0745 0.8098 0.026 Uiso 1 1 calc R . .
B12A B 0.82896(12) -0.03493(12) 0.73217(8) 0.0229(3) Uani 1 1 d . . .
H12A H 0.8044 -0.1103 0.7497 0.027 Uiso 1 1 calc R . .
C1B C 0.67743(9) 0.16987(10) 0.55478(7) 0.0170(2) Uani 1 1 d . . .
C1MB C 0.59133(10) 0.19388(11) 0.60234(7) 0.0219(3) Uani 1 1 d . . .
H1M4 H 0.6118 0.2476 0.6326 0.033 Uiso 1 1 calc R . .
H1M5 H 0.5744 0.1345 0.6285 0.033 Uiso 1 1 calc R . .
H1M6 H 0.5323 0.2150 0.5765 0.033 Uiso 1 1 calc R . .
C2B C 0.77093(9) 0.24633(9) 0.54701(6) 0.0166(2) Uani 1 1 d . . .
H2B H 0.7745 0.3129 0.5806 0.020 Uiso 1 1 calc R . .
B4B B 0.71735(11) 0.04911(11) 0.53661(7) 0.0187(3) Uani 1 1 d . . .
H4B H 0.6845 -0.0200 0.5592 0.022 Uiso 1 1 calc R . .
B5B B 0.64537(12) 0.12318(11) 0.47930(8) 0.0210(3) Uani 1 1 d . . .
H5B H 0.5666 0.1015 0.4657 0.025 Uiso 1 1 calc R . .
B6B B 0.67913(11) 0.24981(12) 0.48695(8) 0.0202(3) Uani 1 1 d . . .
H6B H 0.6246 0.3122 0.4787 0.024 Uiso 1 1 calc R . .
B7B B 0.88098(11) 0.19047(11) 0.52242(7) 0.0167(3) Uani 1 1 d . . .
H7B H 0.9583 0.2170 0.5358 0.020 Uiso 1 1 calc R . .
B8B B 0.85106(11) 0.05908(11) 0.51166(7) 0.0184(3) Uani 1 1 d . . .
H8B H 0.9071 -0.0029 0.5158 0.022 Uiso 1 1 calc R . .
B9B B 0.75262(12) 0.05573(12) 0.45087(7) 0.0218(3) Uani 1 1 d . . .
H9B H 0.7446 -0.0111 0.4177 0.026 Uiso 1 1 calc R . .
B10B B 0.72898(12) 0.17811(12) 0.42035(8) 0.0227(3) Uani 1 1 d . . .
H10B H 0.7068 0.1916 0.3671 0.027 Uiso 1 1 calc R . .
B11B B 0.80703(11) 0.26171(12) 0.46592(8) 0.0194(3) Uani 1 1 d . . .
H11B H 0.8362 0.3328 0.4440 0.023 Uiso 1 1 calc R . .
B12B B 0.85406(12) 0.14308(12) 0.44211(8) 0.0207(3) Uani 1 1 d . . .
H12B H 0.9142 0.1354 0.4032 0.025 Uiso 1 1 calc R . .

loop_
_atom_site_aniso_label
_atom_site_aniso_U_11
_atom_site_aniso_U_22
_atom_site_aniso_U_33
_atom_site_aniso_U_23
_atom_site_aniso_U_13
_atom_site_aniso_U_12
Ni3 0.01324(10) 0.01299(10) 0.01179(10) -0.00007(5) -0.00016(5) 0.00073(5)
C1A 0.0160(6) 0.0196(6) 0.0160(6) -0.0020(5) -0.0008(4) 0.0001(5)
C1MA 0.0308(7) 0.0212(7) 0.0241(7) -0.0035(5) -0.0037(6) -0.0058(6)
C2A 0.0182(6) 0.0233(6) 0.0140(6) -0.0016(5) 0.0019(5) 0.0010(5)
B4A 0.0169(6) 0.0222(7) 0.0171(6) -0.0002(5) -0.0012(5) 0.0045(5)
B5A 0.0181(7) 0.0286(8) 0.0165(7) 0.0011(6) -0.0023(5) 0.0029(6)
B6A 0.0208(7) 0.0277(8) 0.0167(7) -0.0015(6) -0.0005(6) 0.0017(6)
B7A 0.0209(7) 0.0212(7) 0.0157(6) 0.0030(6) -0.0008(5) -0.0031(5)
B8A 0.0254(7) 0.0161(6) 0.0184(7) 0.0015(5) -0.0031(6) 0.0024(5)
B9A 0.0255(8) 0.0236(7) 0.0198(7) 0.0029(6) -0.0023(6) 0.0064(6)
B10A 0.0224(7) 0.0287(8) 0.0175(7) 0.0033(6) -0.0022(5) 0.0019(6)
B11A 0.0204(7) 0.0304(8) 0.0148(7) 0.0032(6) 0.0004(5) -0.0007(6)
B12A 0.0271(7) 0.0229(7) 0.0186(7) 0.0059(6) -0.0032(6) -0.0006(6)
C1B 0.0146(6) 0.0176(6) 0.0187(6) 0.0015(5) -0.0008(5) -0.0012(4)
C1MB 0.0158(6) 0.0260(7) 0.0240(7) 0.0031(5) 0.0021(5) 0.0016(5)
C2B 0.0152(6) 0.0163(6) 0.0182(6) 0.0024(5) 0.0000(5) 0.0006(5)
B4B 0.0215(7) 0.0167(6) 0.0178(7) -0.0021(5) -0.0025(5) -0.0020(5)
B5B 0.0215(7) 0.0226(7) 0.0189(7) 0.0016(5) -0.0043(6) -0.0039(5)
B6B 0.0180(7) 0.0218(7) 0.0209(7) 0.0041(6) -0.0029(5) -0.0006(5)
B7B 0.0162(6) 0.0180(6) 0.0158(6) 0.0011(5) 0.0016(5) 0.0006(5)
B8B 0.0219(7) 0.0180(6) 0.0153(6) -0.0021(5) 0.0018(5) 0.0013(5)
B9B 0.0278(8) 0.0211(7) 0.0164(7) -0.0025(6) -0.0016(6) -0.0019(6)
B10B 0.0250(8) 0.0255(8) 0.0176(7) 0.0029(6) -0.0032(6) -0.0025(6)
B11B 0.0205(7) 0.0210(7) 0.0166(7) 0.0038(6) 0.0001(5) -0.0002(5)
B12B 0.0238(7) 0.0224(7) 0.0158(7) 0.0000(6) 0.0024(5) 0.0007(6)

loop_
_atom_type_symbol
_atom_type_description
_atom_type_scat_dispersion_real
_atom_type_scat_dispersion_imag
_atom_type_scat_source
C C 0.0033 0.0016 'International Tables Vol C Tables 4.2.6.8 and 6.1.1.4'
H H 0.0000 0.0000 'International Tables Vol C Tables 4.2.6.8 and 6.1.1.4'
B B 0.0013 0.0007 'International Tables Vol C Tables 4.2.6.8 and 6.1.1.4'
Ni Ni 0.3393 1.1124 'International Tables Vol C Tables 4.2.6.8 and 6.1.1.4'

loop_
_geom_angle_atom_site_label_1
_geom_angle_atom_site_label_2
_geom_angle_atom_site_label_3
_geom_angle
_geom_angle_site_symmetry_1
_geom_angle_site_symmetry_3
_geom_angle_publ_flag
C2B Ni3 B4A 128.40(5) . . ?
C2B Ni3 B4B 82.07(5) . . ?
B4A Ni3 B4B 130.93(6) . . ?
C2B Ni3 B7B 48.26(5) . . ?
B4A Ni3 B7B 89.44(6) . . ?
B4B Ni3 B7B 87.37(6) . . ?
C2B Ni3 C2A 107.22(5) . . ?
B4A Ni3 C2A 82.13(5) . . ?
B4B Ni3 C2A 129.71(6) . . ?
B7B Ni3 C2A 136.07(5) . . ?
C2B Ni3 B7A 136.58(6) . . ?
B4A Ni3 B7A 87.75(6) . . ?
B4B Ni3 B7A 90.95(6) . . ?
B7B Ni3 B7A 174.55(6) . . ?
C2A Ni3 B7A 48.02(5) . . ?
C2B Ni3 B8A 169.11(5) . . ?
B4A Ni3 B8A 52.13(6) . . ?
B4B Ni3 B8A 90.68(6) . . ?
B7B Ni3 B8A 123.63(6) . . ?
C2A Ni3 B8A 83.67(6) . . ?
B7A Ni3 B8A 51.17(6) . . ?
C2B Ni3 B8B 84.02(5) . . ?
B4A Ni3 B8B 89.64(6) . . ?
B4B Ni3 B8B 52.04(6) . . ?
B7B Ni3 B8B 51.08(6) . . ?
C2A Ni3 B8B 168.65(5) . . ?
B7A Ni3 B8B 124.20(6) . . ?
B8A Ni3 B8B 85.11(6) . . ?
C2B Ni3 C1A 102.90(5) . . ?
B4A Ni3 C1A 48.93(5) . . ?
B4B Ni3 C1A 173.37(5) . . ?
B7B Ni3 C1A 99.21(5) . . ?
C2A Ni3 C1A 44.84(5) . . ?
B7A Ni3 C1A 82.42(5) . . ?
B8A Ni3 C1A 85.00(5) . . ?
B8B Ni3 C1A 132.26(5) . . ?
C2B Ni3 C1B 45.03(5) . . ?
B4A Ni3 C1B 171.96(5) . . ?
B4B Ni3 C1B 48.70(5) . . ?
B7B Ni3 C1B 82.53(5) . . ?
C2A Ni3 C1B 103.88(5) . . ?
B7A Ni3 C1B 100.23(6) . . ?
B8A Ni3 C1B 133.08(6) . . ?
B8B Ni3 C1B 85.09(5) . . ?
C1A Ni3 C1B 132.66(5) . . ?
C1MA C1A C2A 119.58(11) . . ?
C1MA C1A B5A 116.91(11) . . ?
C2A C1A B5A 109.87(10) . . ?
C1MA C1A B6A 111.15(11) . . ?
C2A C1A B6A 61.42(8) . . ?
B5A C1A B6A 61.92(9) . . ?
C1MA C1A B4A 124.31(11) . . ?
C2A C1A B4A 109.88(10) . . ?
B5A C1A B4A 62.76(8) . . ?
B6A C1A B4A 113.98(10) . . ?
C1MA C1A Ni3 113.39(9) . . ?
C2A C1A Ni3 66.60(6) . . ?
B5A C1A Ni3 120.98(9) . . ?
B6A C1A Ni3 123.11(9) . . ?
B4A C1A Ni3 64.36(6) . . ?
C1A C1MA H1M1 109.5 . . ?
C1A C1MA H1M2 109.5 . . ?
H1M1 C1MA H1M2 109.5 . . ?
C1A C1MA H1M3 109.5 . . ?
H1M1 C1MA H1M3 109.5 . . ?
H1M2 C1MA H1M3 109.5 . . ?
C1A C2A B11A 112.79(10) . . ?
C1A C2A B6A 62.49(8) . . ?
B11A C2A B6A 61.87(9) . . ?
C1A C2A B7A 114.07(10) . . ?
B11A C2A B7A 63.00(9) . . ?
B6A C2A B7A 114.92(11) . . ?
C1A C2A Ni3 68.57(6) . . ?
B11A C2A Ni3 123.62(9) . . ?
B6A C2A Ni3 125.84(9) . . ?
B7A C2A Ni3 66.09(6) . . ?
C1A C2A H2A 118.8 . . ?
B11A C2A H2A 117.3 . . ?
B6A C2A H2A 115.6 . . ?
B7A C2A H2A 118.7 . . ?
Ni3 C2A H2A 107.1 . . ?
C1A B4A B9A 103.40(10) . . ?
C1A B4A B5A 56.85(8) . . ?
B9A B4A B5A 59.84(8) . . ?
C1A B4A B8A 105.58(10) . . ?
B9A B4A B8A 58.79(8) . . ?
B5A B4A B8A 106.93(10) . . ?
C1A B4A Ni3 66.71(6) . . ?
B9A B4A Ni3 116.47(9) . . ?
B5A B4A Ni3 117.88(9) . . ?
B8A B4A Ni3 64.35(6) . . ?
C1A B4A H4A 124.8 . . ?
B9A B4A H4A 122.1 . . ?
B5A B4A H4A 120.7 . . ?
B8A B4A H4A 123.4 . . ?
Ni3 B4A H4A 111.2 . . ?
C1A B5A B6A 60.18(8) . . ?
C1A B5A B9A 106.04(11) . . ?
B6A B5A B9A 108.52(11) . . ?
C1A B5A B10A 106.64(11) . . ?
B6A B5A B10A 60.24(9) . . ?
B9A B5A B10A 59.90(9) . . ?
C1A B5A B4A 60.39(8) . . ?
B6A B5A B4A 110.63(11) . . ?
B9A B5A B4A 59.73(9) . . ?
B10A B5A B4A 108.90(11) . . ?
C1A B5A H5A 123.0 . . ?
B6A B5A H5A 120.3 . . ?
B9A B5A H5A 122.6 . . ?
B10A B5A H5A 122.0 . . ?
B4A B5A H5A 120.3 . . ?
C2A B6A C1A 56.09(8) . . ?
C2A B6A B11A 58.92(8) . . ?
C1A B6A B11A 105.18(10) . . ?
C2A B6A B5A 102.49(10) . . ?
C1A B6A B5A 57.90(8) . . ?
B11A B6A B5A 108.52(11) . . ?
C2A B6A B10A 104.28(11) . . ?
C1A B6A B10A 105.13(11) . . ?
B11A B6A B10A 60.60(9) . . ?
B5A B6A B10A 60.56(9) . . ?
C2A B6A H6A 125.8 . . ?
C1A B6A H6A 124.7 . . ?
B11A B6A H6A 121.3 . . ?
B5A B6A H6A 122.8 . . ?
B10A B6A H6A 122.4 . . ?
C2A B7A B12A 103.86(10) . . ?
C2A B7A B11A 58.27(8) . . ?
B12A B7A B11A 60.03(9) . . ?
C2A B7A B8A 105.28(10) . . ?
B12A B7A B8A 59.68(9) . . ?
B11A B7A B8A 108.53(10) . . ?
C2A B7A Ni3 65.88(6) . . ?
B12A B7A Ni3 117.42(10) . . ?
B11A B7A Ni3 119.22(9) . . ?
B8A B7A Ni3 64.48(7) . . ?
C2A B7A H7A 125.1 . . ?
B12A B7A H7A 121.6 . . ?
B11A B7A H7A 119.3 . . ?
B8A B7A H7A 122.9 . . ?
Ni3 B7A H7A 111.0 . . ?
B9A B8A B12A 60.47(9) . . ?
B9A B8A B7A 105.99(10) . . ?
B12A B8A B7A 58.73(8) . . ?
B9A B8A B4A 58.68(8) . . ?
B12A B8A B4A 106.52(10) . . ?
B7A B8A B4A 105.08(10) . . ?
B9A B8A Ni3 115.64(9) . . ?
B12A B8A Ni3 116.48(9) . . ?
B7A B8A Ni3 64.35(6) . . ?
B4A B8A Ni3 63.51(6) . . ?
B9A B8A H8A 121.0 . . ?
B12A B8A H8A 120.4 . . ?
B7A B8A H8A 124.0 . . ?
B4A B8A H8A 124.1 . . ?
Ni3 B8A H8A 113.2 . . ?
B10A B9A B4A 109.60(11) . . ?
B10A B9A B5A 60.07(9) . . ?
B4A B9A B5A 60.42(9) . . ?
B10A B9A B8A 109.55(11) . . ?
B4A B9A B8A 62.53(8) . . ?
B5A B9A B8A 110.36(10) . . ?
B10A B9A B12A 59.52(9) . . ?
B4A B9A B12A 109.11(10) . . ?
B5A B9A B12A 107.11(11) . . ?
B8A B9A B12A 59.94(9) . . ?
B10A B9A H9A 121.2 . . ?
B4A B9A H9A 120.1 . . ?
B5A B9A H9A 121.6 . . ?
B8A B9A H9A 119.8 . . ?
B12A B9A H9A 122.5 . . ?
B6A B10A B12A 107.77(11) . . ?
B6A B10A B9A 107.79(11) . . ?
B12A B10A B9A 60.75(9) . . ?
B6A B10A B11A 59.15(9) . . ?
B12A B10A B11A 60.03(9) . . ?
B9A B10A B11A 108.04(11) . . ?
B6A B10A B5A 59.19(9) . . ?
B12A B10A B5A 108.05(11) . . ?
B9A B10A B5A 60.03(9) . . ?
B11A B10A B5A 106.29(11) . . ?
B6A B10A H10A 122.3 . . ?
B12A B10A H10A 121.3 . . ?
B9A B10A H10A 121.3 . . ?
B11A B10A H10A 122.5 . . ?
B5A B10A H10A 122.5 . . ?
C2A B11A B6A 59.21(8) . . ?
C2A B11A B12A 103.81(10) . . ?
B6A B11A B12A 108.46(11) . . ?
C2A B11A B10A 104.24(11) . . ?
B6A B11A B10A 60.26(9) . . ?
B12A B11A B10A 59.78(9) . . ?
C2A B11A B7A 58.73(8) . . ?
B6A B11A B7A 109.15(10) . . ?
B12A B11A B7A 59.51(9) . . ?
B10A B11A B7A 107.71(11) . . ?
C2A B11A H11A 125.2 . . ?
B6A B11A H11A 120.5 . . ?
B12A B11A H11A 122.8 . . ?
B10A B11A H11A 122.7 . . ?
B7A B11A H11A 121.3 . . ?
B7A B12A B10A 108.79(11) . . ?
B7A B12A B11A 60.45(9) . . ?
B10A B12A B11A 60.19(9) . . ?
B7A B12A B8A 61.60(8) . . ?
B10A B12A B8A 109.44(11) . . ?
B11A B12A B8A 110.41(11) . . ?
B7A B12A B9A 107.53(11) . . ?
B10A B12A B9A 59.73(9) . . ?
B11A B12A B9A 107.36(11) . . ?
B8A B12A B9A 59.59(9) . . ?
B7A B12A H12A 121.2 . . ?
B10A B12A H12A 121.2 . . ?
B11A B12A H12A 121.1 . . ?
B8A B12A H12A 120.0 . . ?
B9A B12A H12A 122.9 . . ?
C1MB C1B C2B 120.14(11) . . ?
C1MB C1B B5B 116.58(11) . . ?
C2B C1B B5B 110.07(10) . . ?
C1MB C1B B6B 111.61(11) . . ?
C2B C1B B6B 61.40(8) . . ?
B5B C1B B6B 62.16(9) . . ?
C1MB C1B B4B 123.75(11) . . ?
C2B C1B B4B 109.65(10) . . ?
B5B C1B B4B 62.97(8) . . ?
B6B C1B B4B 114.18(10) . . ?
C1MB C1B Ni3 113.15(9) . . ?
C2B C1B Ni3 66.15(6) . . ?
B5B C1B Ni3 121.34(9) . . ?
B6B C1B Ni3 122.84(8) . . ?
B4B C1B Ni3 64.51(6) . . ?
C1B C1MB H1M4 109.5 . . ?
C1B C1MB H1M5 109.5 . . ?
H1M4 C1MB H1M5 109.5 . . ?
C1B C1MB H1M6 109.5 . . ?
H1M4 C1MB H1M6 109.5 . . ?
H1M5 C1MB H1M6 109.5 . . ?
C1B C2B B11B 112.59(10) . . ?
C1B C2B B6B 62.49(8) . . ?
B11B C2B B6B 61.94(8) . . ?
C1B C2B B7B 113.84(10) . . ?
B11B C2B B7B 62.62(8) . . ?
B6B C2B B7B 114.70(10) . . ?
C1B C2B Ni3 68.82(6) . . ?
B11B C2B Ni3 123.51(8) . . ?
B6B C2B Ni3 126.22(9) . . ?
B7B C2B Ni3 66.16(6) . . ?
C1B C2B H2B 118.8 . . ?
B11B C2B H2B 117.6 . . ?
B6B C2B H2B 115.5 . . ?
B7B C2B H2B 119.0 . . ?
Ni3 C2B H2B 106.8 . . ?
C1B B4B B9B 103.55(10) . . ?
C1B B4B B5B 57.01(8) . . ?
B9B B4B B5B 59.81(9) . . ?
C1B B4B B8B 106.31(10) . . ?
B9B B4B B8B 58.92(8) . . ?
B5B B4B B8B 107.43(10) . . ?
C1B B4B Ni3 66.80(6) . . ?
B9B B4B Ni3 116.68(9) . . ?
B5B B4B Ni3 118.14(9) . . ?
B8B B4B Ni3 64.69(6) . . ?
C1B B4B H4B 124.5 . . ?
B9B B4B H4B 122.2 . . ?
B5B B4B H4B 120.6 . . ?
B8B B4B H4B 122.9 . . ?
Ni3 B4B H4B 111.0 . . ?
C1B B5B B6B 60.06(8) . . ?
C1B B5B B10B 106.30(10) . . ?
B6B B5B B10B 59.98(9) . . ?
C1B B5B B9B 105.80(10) . . ?
B6B B5B B9B 108.31(11) . . ?
B10B B5B B9B 60.01(9) . . ?
C1B B5B B4B 60.02(8) . . ?
B6B B5B B4B 110.08(10) . . ?
B10B B5B B4B 108.68(11) . . ?
B9B B5B B4B 59.71(9) . . ?
C1B B5B H5B 123.3 . . ?
B6B B5B H5B 120.6 . . ?
B10B B5B H5B 122.1 . . ?
B9B B5B H5B 122.5 . . ?
B4B B5B H5B 120.6 . . ?
C2B B6B C1B 56.11(7) . . ?
C2B B6B B11B 58.79(8) . . ?
C1B B6B B11B 104.87(10) . . ?
C2B B6B B5B 102.45(10) . . ?
C1B B6B B5B 57.79(8) . . ?
B11B B6B B5B 108.21(11) . . ?
C2B B6B B10B 104.25(10) . . ?
C1B B6B B10B 104.90(11) . . ?
B11B B6B B10B 60.54(9) . . ?
B5B B6B B10B 60.42(9) . . ?
C2B B6B H6B 125.8 . . ?
C1B B6B H6B 124.9 . . ?
B11B B6B H6B 121.5 . . ?
B5B B6B H6B 122.9 . . ?
B10B B6B H6B 122.5 . . ?
C2B B7B B12B 104.24(10) . . ?
C2B B7B B11B 58.37(8) . . ?
B12B B7B B11B 60.21(9) . . ?
C2B B7B B8B 105.75(10) . . ?
B12B B7B B8B 59.92(8) . . ?
B11B B7B B8B 109.01(10) . . ?
C2B B7B Ni3 65.58(6) . . ?
B12B B7B Ni3 117.98(9) . . ?
B11B B7B Ni3 119.18(9) . . ?
B8B B7B Ni3 64.98(6) . . ?
C2B B7B H7B 125.0 . . ?
B12B B7B H7B 121.2 . . ?
B11B B7B H7B 119.2 . . ?
B8B B7B H7B 122.4 . . ?
Ni3 B7B H7B 110.8 . . ?
B9B B8B B12B 60.24(9) . . ?
B9B B8B B7B 105.34(10) . . ?
B12B B8B B7B 58.45(8) . . ?
B9B B8B B4B 58.58(8) . . ?
B12B B8B B4B 106.04(10) . . ?
B7B B8B B4B 104.35(10) . . ?
B9B B8B Ni3 115.15(9) . . ?
B12B B8B Ni3 115.79(9) . . ?
B7B B8B Ni3 63.94(6) . . ?
B4B B8B Ni3 63.27(6) . . ?
B9B B8B H8B 121.2 . . ?
B12B B8B H8B 120.7 . . ?
B7B B8B H8B 124.5 . . ?
B4B B8B H8B 124.4 . . ?
Ni3 B8B H8B 113.7 . . ?
B4B B9B B10B 109.25(11) . . ?
B4B B9B B5B 60.48(9) . . ?
B10B B9B B5B 59.95(9) . . ?
B4B B9B B8B 62.50(8) . . ?
B10B B9B B8B 109.82(11) . . ?
B5B B9B B8B 110.83(10) . . ?
B4B B9B B12B 108.92(10) . . ?
B10B B9B B12B 59.74(9) . . ?
B5B B9B B12B 107.42(11) . . ?
B8B B9B B12B 60.02(9) . . ?
B4B B9B H9B 120.4 . . ?
B10B B9B H9B 121.3 . . ?
B5B B9B H9B 121.3 . . ?
B8B B9B H9B 119.5 . . ?
B12B B9B H9B 122.4 . . ?
B6B B10B B5B 59.60(9) . . ?
B6B B10B B11B 59.34(8) . . ?
B5B B10B B11B 106.62(11) . . ?
B6B B10B B9B 108.04(11) . . ?
B5B B10B B9B 60.05(9) . . ?
B11B B10B B9B 107.69(11) . . ?
B6B B10B B12B 107.97(11) . . ?
B5B B10B B12B 108.12(11) . . ?
B11B B10B B12B 59.85(9) . . ?
B9B B10B B12B 60.53(9) . . ?
B6B B10B H10B 121.9 . . ?
B5B B10B H10B 122.2 . . ?
B11B B10B H10B 122.6 . . ?
B9B B10B H10B 121.4 . . ?
B12B B10B H10B 121.4 . . ?
C2B B11B B6B 59.27(8) . . ?
C2B B11B B12B 104.21(10) . . ?
B6B B11B B12B 108.82(11) . . ?
C2B B11B B10B 104.30(10) . . ?
B6B B11B B10B 60.12(9) . . ?
B12B B11B B10B 60.12(9) . . ?
C2B B11B B7B 59.01(8) . . ?
B6B B11B B7B 109.47(10) . . ?
B12B B11B B7B 59.54(8) . . ?
B10B B11B B7B 107.95(11) . . ?
C2B B11B H11B 125.0 . . ?
B6B B11B H11B 120.4 . . ?
B12B B11B H11B 122.5 . . ?
B10B B11B H11B 122.6 . . ?
B7B B11B H11B 121.1 . . ?
B7B B12B B11B 60.25(8) . . ?
B7B B12B B10B 108.45(11) . . ?
B11B B12B B10B 60.03(9) . . ?
B7B B12B B8B 61.63(8) . . ?
B11B B12B B8B 110.42(10) . . ?
B10B B12B B8B 109.59(11) . . ?
B7B B12B B9B 107.41(10) . . ?
B11B B12B B9B 107.21(11) . . ?
B10B B12B B9B 59.73(9) . . ?
B8B B12B B9B 59.74(8) . . ?
B7B B12B H12B 121.4 . . ?
B11B B12B H12B 121.3 . . ?
B10B B12B H12B 121.3 . . ?
B8B B12B H12B 119.9 . . ?
B9B B12B H12B 122.9 . . ?

loop_
_geom_bond_atom_site_label_1
_geom_bond_atom_site_label_2
_geom_bond_distance
_geom_bond_site_symmetry_2
_geom_bond_publ_flag
Ni3 C2B 2.0929(12) . ?
Ni3 B4A 2.0942(14) . ?
Ni3 B4B 2.0955(14) . ?
Ni3 B7B 2.1025(14) . ?
Ni3 C2A 2.1036(13) . ?
Ni3 B7A 2.1070(15) . ?
Ni3 B8A 2.1093(14) . ?
Ni3 B8B 2.1209(14) . ?
Ni3 C1A 2.1337(13) . ?
Ni3 C1B 2.1337(13) . ?
C1A C1MA 1.5255(19) . ?
C1A C2A 1.6163(18) . ?
C1A B5A 1.6867(19) . ?
C1A B6A 1.727(2) . ?
C1A B4A 1.7514(19) . ?
C1MA H1M1 0.9800 . ?
C1MA H1M2 0.9800 . ?
C1MA H1M3 0.9800 . ?
C2A B11A 1.705(2) . ?
C2A B6A 1.710(2) . ?
C2A B7A 1.713(2) . ?
C2A H2A 1.1200 . ?
B4A B9A 1.779(2) . ?
B4A B5A 1.791(2) . ?
B4A B8A 1.847(2) . ?
B4A H4A 1.1200 . ?
B5A B6A 1.757(2) . ?
B5A B9A 1.781(2) . ?
B5A B10A 1.781(2) . ?
B5A H5A 1.1200 . ?
B6A B11A 1.756(2) . ?
B6A B10A 1.776(2) . ?
B6A H6A 1.1200 . ?
B7A B12A 1.769(2) . ?
B7A B11A 1.786(2) . ?
B7A B8A 1.821(2) . ?
B7A H7A 1.1200 . ?
B8A B9A 1.781(2) . ?
B8A B12A 1.787(2) . ?
B8A H8A 1.1200 . ?
B9A B10A 1.778(2) . ?
B9A B12A 1.796(2) . ?
B9A H9A 1.1200 . ?
B10A B12A 1.774(2) . ?
B10A B11A 1.782(2) . ?
B10A H10A 1.1200 . ?
B11A B12A 1.779(2) . ?
B11A H11A 1.1200 . ?
B12A H12A 1.1200 . ?
C1B C1MB 1.5221(18) . ?
C1B C2B 1.6188(17) . ?
C1B B5B 1.689(2) . ?
C1B B6B 1.730(2) . ?
C1B B4B 1.744(2) . ?
C1MB H1M4 0.9800 . ?
C1MB H1M5 0.9800 . ?
C1MB H1M6 0.9800 . ?
C2B B11B 1.7035(19) . ?
C2B B6B 1.7121(19) . ?
C2B B7B 1.7150(19) . ?
C2B H2B 1.1200 . ?
B4B B9B 1.780(2) . ?
B4B B5B 1.793(2) . ?
B4B B8B 1.850(2) . ?
B4B H4B 1.1200 . ?
B5B B6B 1.765(2) . ?
B5B B10B 1.780(2) . ?
B5B B9B 1.781(2) . ?
B5B H5B 1.1200 . ?
B6B B11B 1.758(2) . ?
B6B B10B 1.772(2) . ?
B6B H6B 1.1200 . ?
B7B B12B 1.764(2) . ?
B7B B11B 1.777(2) . ?
B7B B8B 1.821(2) . ?
B7B H7B 1.1200 . ?
B8B B9B 1.786(2) . ?
B8B B12B 1.791(2) . ?
B8B H8B 1.1200 . ?
B9B B10B 1.781(2) . ?
B9B B12B 1.795(2) . ?
B9B H9B 1.1200 . ?
B10B B11B 1.779(2) . ?
B10B B12B 1.781(2) . ?
B10B H10B 1.1200 . ?
B11B B12B 1.776(2) . ?
B11B H11B 1.1200 . ?
B12B H12B 1.1200 . ?

loop_
_geom_torsion_atom_site_label_1
_geom_torsion_atom_site_label_2
_geom_torsion_atom_site_label_3
_geom_torsion_atom_site_label_4
_geom_torsion
_geom_torsion_site_symmetry_1
_geom_torsion_site_symmetry_2
_geom_torsion_site_symmetry_3
_geom_torsion_site_symmetry_4
_geom_torsion_publ_flag
C2B Ni3 C1A C1MA -11.94(10) . . . . ?
B4A Ni3 C1A C1MA 118.27(12) . . . . ?
B7B Ni3 C1A C1MA 37.15(10) . . . . ?
C2A Ni3 C1A C1MA -113.50(12) . . . . ?
B7A Ni3 C1A C1MA -148.10(10) . . . . ?
B8A Ni3 C1A C1MA 160.45(10) . . . . ?
B8B Ni3 C1A C1MA 81.70(11) . . . . ?
C1B Ni3 C1A C1MA -51.14(12) . . . . ?
C2B Ni3 C1A C2A 101.56(7) . . . . ?
B4A Ni3 C1A C2A -128.23(10) . . . . ?
B7B Ni3 C1A C2A 150.65(7) . . . . ?
B7A Ni3 C1A C2A -34.60(7) . . . . ?
B8A Ni3 C1A C2A -86.04(8) . . . . ?
B8B Ni3 C1A C2A -164.80(8) . . . . ?
C1B Ni3 C1A C2A 62.36(9) . . . . ?
C2B Ni3 C1A B5A -158.53(10) . . . . ?
B4A Ni3 C1A B5A -28.31(10) . . . . ?
B7B Ni3 C1A B5A -109.43(10) . . . . ?
C2A Ni3 C1A B5A 99.92(12) . . . . ?
B7A Ni3 C1A B5A 65.32(10) . . . . ?
B8A Ni3 C1A B5A 13.87(10) . . . . ?
B8B Ni3 C1A B5A -64.88(12) . . . . ?
C1B Ni3 C1A B5A 162.27(9) . . . . ?
C2B Ni3 C1A B6A 126.78(10) . . . . ?
B4A Ni3 C1A B6A -103.01(12) . . . . ?
B7B Ni3 C1A B6A 175.87(10) . . . . ?
C2A Ni3 C1A B6A 25.22(9) . . . . ?
B7A Ni3 C1A B6A -9.38(10) . . . . ?
B8A Ni3 C1A B6A -60.83(11) . . . . ?
B8B Ni3 C1A B6A -139.58(10) . . . . ?
C1B Ni3 C1A B6A 87.58(11) . . . . ?
C2B Ni3 C1A B4A -130.22(7) . . . . ?
B7B Ni3 C1A B4A -81.12(8) . . . . ?
C2A Ni3 C1A B4A 128.23(10) . . . . ?
B7A Ni3 C1A B4A 93.63(8) . . . . ?
B8A Ni3 C1A B4A 42.18(8) . . . . ?
B8B Ni3 C1A B4A -36.57(10) . . . . ?
C1B Ni3 C1A B4A -169.42(7) . . . . ?
C1MA C1A C2A B11A -136.71(12) . . . . ?
B5A C1A C2A B11A 2.61(14) . . . . ?
B6A C1A C2A B11A -37.31(11) . . . . ?
B4A C1A C2A B11A 69.85(13) . . . . ?
Ni3 C1A C2A B11A 118.71(10) . . . . ?
C1MA C1A C2A B6A -99.40(13) . . . . ?
B5A C1A C2A B6A 39.92(10) . . . . ?
B4A C1A C2A B6A 107.16(11) . . . . ?
Ni3 C1A C2A B6A 156.02(9) . . . . ?
C1MA C1A C2A B7A 153.88(11) . . . . ?
B5A C1A C2A B7A -66.80(13) . . . . ?
B6A C1A C2A B7A -106.72(12) . . . . ?
B4A C1A C2A B7A 0.44(14) . . . . ?
Ni3 C1A C2A B7A 49.30(8) . . . . ?
C1MA C1A C2A Ni3 104.58(11) . . . . ?
B5A C1A C2A Ni3 -116.10(9) . . . . ?
B6A C1A C2A Ni3 -156.02(9) . . . . ?
B4A C1A C2A Ni3 -48.86(8) . . . . ?
C2B Ni3 C2A C1A -91.13(7) . . . . ?
B4A Ni3 C2A C1A 36.72(7) . . . . ?
B4B Ni3 C2A C1A 174.88(7) . . . . ?
B7B Ni3 C2A C1A -44.21(10) . . . . ?
B7A Ni3 C2A C1A 130.79(10) . . . . ?
B8A Ni3 C2A C1A 89.27(8) . . . . ?
B8B Ni3 C2A C1A 80.6(3) . . . . ?
C1B Ni3 C2A C1A -137.85(7) . . . . ?
C2B Ni3 C2A B11A 165.06(10) . . . . ?
B4A Ni3 C2A B11A -67.08(11) . . . . ?
B4B Ni3 C2A B11A 71.07(12) . . . . ?
B7B Ni3 C2A B11A -148.02(10) . . . . ?
B7A Ni3 C2A B11A 26.98(10) . . . . ?
B8A Ni3 C2A B11A -14.54(11) . . . . ?
B8B Ni3 C2A B11A -23.2(3) . . . . ?
C1A Ni3 C2A B11A -103.80(12) . . . . ?
C1B Ni3 C2A B11A 118.34(10) . . . . ?
C2B Ni3 C2A B6A -117.54(11) . . . . ?
B4A Ni3 C2A B6A 10.32(11) . . . . ?
B4B Ni3 C2A B6A 148.47(10) . . . . ?
B7B Ni3 C2A B6A -70.62(14) . . . . ?
B7A Ni3 C2A B6A 104.38(13) . . . . ?
B8A Ni3 C2A B6A 62.86(11) . . . . ?
B8B Ni3 C2A B6A 54.2(3) . . . . ?
C1A Ni3 C2A B6A -26.40(10) . . . . ?
C1B Ni3 C2A B6A -164.26(11) . . . . ?
C2B Ni3 C2A B7A 138.08(7) . . . . ?
B4A Ni3 C2A B7A -94.06(8) . . . . ?
B4B Ni3 C2A B7A 44.09(10) . . . . ?
B7B Ni3 C2A B7A -175.00(8) . . . . ?
B8A Ni3 C2A B7A -41.52(8) . . . . ?
B8B Ni3 C2A B7A -50.2(3) . . . . ?
C1A Ni3 C2A B7A -130.79(10) . . . . ?
C1B Ni3 C2A B7A 91.36(8) . . . . ?
C1MA C1A B4A B9A 144.79(12) . . . . ?
C2A C1A B4A B9A -63.30(12) . . . . ?
B5A C1A B4A B9A 39.43(10) . . . . ?
B6A C1A B4A B9A 3.38(14) . . . . ?
Ni3 C1A B4A B9A -113.35(9) . . . . ?
C1MA C1A B4A B5A 105.36(14) . . . . ?
C2A C1A B4A B5A -102.73(11) . . . . ?
B6A C1A B4A B5A -36.06(11) . . . . ?
Ni3 C1A B4A B5A -152.78(9) . . . . ?
C1MA C1A B4A B8A -154.33(12) . . . . ?
C2A C1A B4A B8A -2.41(13) . . . . ?
B5A C1A B4A B8A 100.32(11) . . . . ?
B6A C1A B4A B8A 64.26(12) . . . . ?
Ni3 C1A B4A B8A -52.47(7) . . . . ?
C1MA C1A B4A Ni3 -101.86(12) . . . . ?
C2A C1A B4A Ni3 50.05(8) . . . . ?
B5A C1A B4A Ni3 152.78(9) . . . . ?
B6A C1A B4A Ni3 116.73(10) . . . . ?
C2B Ni3 B4A C1A 71.77(9) . . . . ?
B4B Ni3 B4A C1A -171.22(7) . . . . ?
B7B Ni3 B4A C1A 102.75(7) . . . . ?
C2A Ni3 B4A C1A -34.00(7) . . . . ?
B7A Ni3 B4A C1A -81.91(7) . . . . ?
B8A Ni3 B4A C1A -122.08(9) . . . . ?
B8B Ni3 B4A C1A 153.84(7) . . . . ?
C2B Ni3 B4A B9A 165.64(9) . . . . ?
B4B Ni3 B4A B9A -77.35(12) . . . . ?
B7B Ni3 B4A B9A -163.38(10) . . . . ?
C2A Ni3 B4A B9A 59.87(10) . . . . ?
B7A Ni3 B4A B9A 11.96(10) . . . . ?
B8A Ni3 B4A B9A -28.21(9) . . . . ?
B8B Ni3 B4A B9A -112.30(10) . . . . ?
C1A Ni3 B4A B9A 93.87(11) . . . . ?
C2B Ni3 B4A B5A 97.44(11) . . . . ?
B4B Ni3 B4A B5A -145.54(9) . . . . ?
B7B Ni3 B4A B5A 128.43(10) . . . . ?
C2A Ni3 B4A B5A -8.33(10) . . . . ?
B7A Ni3 B4A B5A -56.24(10) . . . . ?
B8A Ni3 B4A B5A -96.40(12) . . . . ?
B8B Ni3 B4A B5A 179.51(10) . . . . ?
C1A Ni3 B4A B5A 25.67(9) . . . . ?
C2B Ni3 B4A B8A -166.15(7) . . . . ?
B4B Ni3 B4A B8A -49.14(10) . . . . ?
B7B Ni3 B4A B8A -135.17(7) . . . . ?
C2A Ni3 B4A B8A 88.08(7) . . . . ?
B7A Ni3 B4A B8A 40.17(7) . . . . ?
B8B Ni3 B4A B8A -84.09(7) . . . . ?
C1A Ni3 B4A B8A 122.08(9) . . . . ?
C1MA C1A B5A B6A 100.83(13) . . . . ?
C2A C1A B5A B6A -39.70(10) . . . . ?
B4A C1A B5A B6A -142.44(11) . . . . ?
Ni3 C1A B5A B6A -113.70(11) . . . . ?
C1MA C1A B5A B9A -156.68(11) . . . . ?
C2A C1A B5A B9A 62.79(13) . . . . ?
B6A C1A B5A B9A 102.49(12) . . . . ?
B4A C1A B5A B9A -39.95(10) . . . . ?
Ni3 C1A B5A B9A -11.21(14) . . . . ?
C1MA C1A B5A B10A 140.63(12) . . . . ?
C2A C1A B5A B10A 0.10(14) . . . . ?
B6A C1A B5A B10A 39.80(10) . . . . ?
B4A C1A B5A B10A -102.65(11) . . . . ?
Ni3 C1A B5A B10A -73.90(12) . . . . ?
C1MA C1A B5A B4A -116.73(13) . . . . ?
C2A C1A B5A B4A 102.74(11) . . . . ?
B6A C1A B5A B4A 142.44(11) . . . . ?
Ni3 C1A B5A B4A 28.74(9) . . . . ?
B9A B4A B5A C1A -134.39(11) . . . . ?
B8A B4A B5A C1A -97.84(10) . . . . ?
Ni3 B4A B5A C1A -28.38(9) . . . . ?
C1A B4A B5A B6A 34.41(10) . . . . ?
B9A B4A B5A B6A -99.98(12) . . . . ?
B8A B4A B5A B6A -63.43(13) . . . . ?
Ni3 B4A B5A B6A 6.03(15) . . . . ?
C1A B4A B5A B9A 134.39(11) . . . . ?
B8A B4A B5A B9A 36.55(10) . . . . ?
Ni3 B4A B5A B9A 106.01(11) . . . . ?
C1A B4A B5A B10A 98.83(11) . . . . ?
B9A B4A B5A B10A -35.56(10) . . . . ?
B8A B4A B5A B10A 0.99(13) . . . . ?
Ni3 B4A B5A B10A 70.46(13) . . . . ?
B11A C2A B6A C1A 140.67(11) . . . . ?
B7A C2A B6A C1A 105.37(12) . . . . ?
Ni3 C2A B6A C1A 27.82(10) . . . . ?
C1A C2A B6A B11A -140.67(11) . . . . ?
B7A C2A B6A B11A -35.31(11) . . . . ?
Ni3 C2A B6A B11A -112.85(12) . . . . ?
C1A C2A B6A B5A -36.41(10) . . . . ?
B11A C2A B6A B5A 104.26(12) . . . . ?
B7A C2A B6A B5A 68.96(13) . . . . ?
Ni3 C2A B6A B5A -8.59(15) . . . . ?
C1A C2A B6A B10A -98.83(11) . . . . ?
B11A C2A B6A B10A 41.85(10) . . . . ?
B7A C2A B6A B10A 6.54(14) . . . . ?
Ni3 C2A B6A B10A -71.01(13) . . . . ?
C1MA C1A B6A C2A 113.07(12) . . . . ?
B5A C1A B6A C2A -136.84(11) . . . . ?
B4A C1A B6A C2A -100.46(11) . . . . ?
Ni3 C1A B6A C2A -26.44(9) . . . . ?
C1MA C1A B6A B11A 147.29(11) . . . . ?
C2A C1A B6A B11A 34.22(10) . . . . ?
B5A C1A B6A B11A -102.62(12) . . . . ?
B4A C1A B6A B11A -66.24(13) . . . . ?
Ni3 C1A B6A B11A 7.78(14) . . . . ?
C1MA C1A B6A B5A -110.09(12) . . . . ?
C2A C1A B6A B5A 136.84(11) . . . . ?
B4A C1A B6A B5A 36.38(11) . . . . ?
Ni3 C1A B6A B5A 110.39(11) . . . . ?
C1MA C1A B6A B10A -149.68(11) . . . . ?
C2A C1A B6A B10A 97.24(11) . . . . ?
B5A C1A B6A B10A -39.59(10) . . . . ?
B4A C1A B6A B10A -3.21(14) . . . . ?
Ni3 C1A B6A B10A 70.80(12) . . . . ?
C1A B5A B6A C2A 35.56(9) . . . . ?
B9A B5A B6A C2A -62.71(13) . . . . ?
B10A B5A B6A C2A -99.50(11) . . . . ?
B4A B5A B6A C2A 1.07(14) . . . . ?
B9A B5A B6A C1A -98.27(11) . . . . ?
B10A B5A B6A C1A -135.06(11) . . . . ?
B4A B5A B6A C1A -34.49(10) . . . . ?
C1A B5A B6A B11A 96.65(11) . . . . ?
B9A B5A B6A B11A -1.62(14) . . . . ?
B10A B5A B6A B11A -38.41(10) . . . . ?
B4A B5A B6A B11A 62.16(14) . . . . ?
C1A B5A B6A B10A 135.06(11) . . . . ?
B9A B5A B6A B10A 36.79(10) . . . . ?
B4A B5A B6A B10A 100.57(12) . . . . ?
C1A C2A B7A B12A 63.63(13) . . . . ?
B11A C2A B7A B12A -40.76(10) . . . . ?
B6A C2A B7A B12A -5.87(14) . . . . ?
Ni3 C2A B7A B12A 114.15(10) . . . . ?
C1A C2A B7A B11A 104.39(12) . . . . ?
B6A C2A B7A B11A 34.89(11) . . . . ?
Ni3 C2A B7A B11A 154.91(9) . . . . ?
C1A C2A B7A B8A 1.77(13) . . . . ?
B11A C2A B7A B8A -102.62(11) . . . . ?
B6A C2A B7A B8A -67.73(13) . . . . ?
Ni3 C2A B7A B8A 52.29(7) . . . . ?
C1A C2A B7A Ni3 -50.52(9) . . . . ?
B11A C2A B7A Ni3 -154.91(9) . . . . ?
B6A C2A B7A Ni3 -120.02(10) . . . . ?
C2B Ni3 B7A C2A -68.19(10) . . . . ?
B4A Ni3 B7A C2A 81.44(7) . . . . ?
B4B Ni3 B7A C2A -147.63(7) . . . . ?
B8A Ni3 B7A C2A 122.26(9) . . . . ?
B8B Ni3 B7A C2A 169.47(7) . . . . ?
C1A Ni3 B7A C2A 32.59(7) . . . . ?
C1B Ni3 B7A C2A -99.53(7) . . . . ?
C2B Ni3 B7A B12A -161.83(9) . . . . ?
B4A Ni3 B7A B12A -12.20(10) . . . . ?
B4B Ni3 B7A B12A 118.72(10) . . . . ?
C2A Ni3 B7A B12A -93.64(12) . . . . ?
B8A Ni3 B7A B12A 28.61(9) . . . . ?
B8B Ni3 B7A B12A 75.83(12) . . . . ?
C1A Ni3 B7A B12A -61.05(10) . . . . ?
C1B Ni3 B7A B12A 166.83(10) . . . . ?
C2B Ni3 B7A B11A -92.60(12) . . . . ?
B4A Ni3 B7A B11A 57.03(11) . . . . ?
B4B Ni3 B7A B11A -172.04(11) . . . . ?
C2A Ni3 B7A B11A -24.41(9) . . . . ?
B8A Ni3 B7A B11A 97.85(12) . . . . ?
B8B Ni3 B7A B11A 145.06(10) . . . . ?
C1A Ni3 B7A B11A 8.18(10) . . . . ?
C1B Ni3 B7A B11A -123.94(10) . . . . ?
C2B Ni3 B7A B8A 169.55(8) . . . . ?
B4A Ni3 B7A B8A -40.81(7) . . . . ?
B4B Ni3 B7A B8A 90.11(7) . . . . ?
C2A Ni3 B7A B8A -122.26(9) . . . . ?
B8B Ni3 B7A B8A 47.21(9) . . . . ?
C1A Ni3 B7A B8A -89.67(7) . . . . ?
C1B Ni3 B7A B8A 138.21(7) . . . . ?
C2A B7A B8A B9A 58.06(12) . . . . ?
B12A B7A B8A B9A -39.29(10) . . . . ?
B11A B7A B8A B9A -3.03(14) . . . . ?
Ni3 B7A B8A B9A 111.21(10) . . . . ?
C2A B7A B8A B12A 97.35(11) . . . . ?
B11A B7A B8A B12A 36.26(10) . . . . ?
Ni3 B7A B8A B12A 150.50(9) . . . . ?
C2A B7A B8A B4A -3.07(12) . . . . ?
B12A B7A B8A B4A -100.42(11) . . . . ?
B11A B7A B8A B4A -64.17(12) . . . . ?
Ni3 B7A B8A B4A 50.07(7) . . . . ?
C2A B7A B8A Ni3 -53.15(7) . . . . ?
B12A B7A B8A Ni3 -150.50(9) . . . . ?
B11A B7A B8A Ni3 -114.24(10) . . . . ?
C1A B4A B8A B9A -96.45(11) . . . . ?
B5A B4A B8A B9A -37.02(10) . . . . ?
Ni3 B4A B8A B9A -150.35(9) . . . . ?
C1A B4A B8A B12A -57.93(12) . . . . ?
B9A B4A B8A B12A 38.53(10) . . . . ?
B5A B4A B8A B12A 1.51(13) . . . . ?
Ni3 B4A B8A B12A -111.82(10) . . . . ?
C1A B4A B8A B7A 3.33(12) . . . . ?
B9A B4A B8A B7A 99.78(11) . . . . ?
B5A B4A B8A B7A 62.77(12) . . . . ?
Ni3 B4A B8A B7A -50.57(7) . . . . ?
C1A B4A B8A Ni3 53.90(8) . . . . ?
B9A B4A B8A Ni3 150.35(9) . . . . ?
B5A B4A B8A Ni3 113.33(9) . . . . ?
C2B Ni3 B8A B9A 125.0(3) . . . . ?
B4A Ni3 B8A B9A 27.96(9) . . . . ?
B4B Ni3 B8A B9A 173.10(10) . . . . ?
B7B Ni3 B8A B9A 85.81(11) . . . . ?
C2A Ni3 B8A B9A -56.99(10) . . . . ?
B7A Ni3 B8A B9A -96.22(11) . . . . ?
B8B Ni3 B8A B9A 121.31(11) . . . . ?
C1A Ni3 B8A B9A -11.93(10) . . . . ?
C1B Ni3 B8A B9A -160.10(9) . . . . ?
C2B Ni3 B8A B12A -166.8(2) . . . . ?
B4A Ni3 B8A B12A 96.13(11) . . . . ?
B4B Ni3 B8A B12A -118.72(10) . . . . ?
B7B Ni3 B8A B12A 153.98(9) . . . . ?
C2A Ni3 B8A B12A 11.19(10) . . . . ?
B7A Ni3 B8A B12A -28.05(9) . . . . ?
B8B Ni3 B8A B12A -170.52(11) . . . . ?
C1A Ni3 B8A B12A 56.24(10) . . . . ?
C1B Ni3 B8A B12A -91.92(11) . . . . ?
C2B Ni3 B8A B7A -138.7(3) . . . . ?
B4A Ni3 B8A B7A 124.18(9) . . . . ?
B4B Ni3 B8A B7A -90.67(7) . . . . ?
B7B Ni3 B8A B7A -177.97(7) . . . . ?
C2A Ni3 B8A B7A 39.24(7) . . . . ?
B8B Ni3 B8A B7A -142.47(8) . . . . ?
C1A Ni3 B8A B7A 84.29(7) . . . . ?
C1B Ni3 B8A B7A -63.87(9) . . . . ?
C2B Ni3 B8A B4A 97.1(3) . . . . ?
B4B Ni3 B8A B4A 145.15(7) . . . . ?
B7B Ni3 B8A B4A 57.85(9) . . . . ?
C2A Ni3 B8A B4A -84.94(7) . . . . ?
B7A Ni3 B8A B4A -124.18(9) . . . . ?
B8B Ni3 B8A B4A 93.35(7) . . . . ?
C1A Ni3 B8A B4A -39.89(7) . . . . ?
C1B Ni3 B8A B4A 171.95(7) . . . . ?
C1A B4A B9A B10A -2.15(14) . . . . ?
B5A B4A B9A B10A 35.80(10) . . . . ?
B8A B4A B9A B10A -102.43(12) . . . . ?
Ni3 B4A B9A B10A -72.55(13) . . . . ?
C1A B4A B9A B5A -37.96(9) . . . . ?
B8A B4A B9A B5A -138.23(11) . . . . ?
Ni3 B4A B9A B5A -108.35(10) . . . . ?
C1A B4A B9A B8A 100.28(10) . . . . ?
B5A B4A B9A B8A 138.23(11) . . . . ?
Ni3 B4A B9A B8A 29.88(9) . . . . ?
C1A B4A B9A B12A 61.33(13) . . . . ?
B5A B4A B9A B12A 99.28(12) . . . . ?
B8A B4A B9A B12A -38.95(10) . . . . ?
Ni3 B4A B9A B12A -9.07(14) . . . . ?
C1A B5A B9A B10A -100.24(11) . . . . ?
B6A B5A B9A B10A -36.94(10) . . . . ?
B4A B5A B9A B10A -140.51(11) . . . . ?
C1A B5A B9A B4A 40.27(10) . . . . ?
B6A B5A B9A B4A 103.57(11) . . . . ?
B10A B5A B9A B4A 140.51(11) . . . . ?
C1A B5A B9A B8A 1.20(14) . . . . ?
B6A B5A B9A B8A 64.50(14) . . . . ?
B10A B5A B9A B8A 101.44(12) . . . . ?
B4A B5A B9A B8A -39.08(10) . . . . ?
C1A B5A B9A B12A -62.39(13) . . . . ?
B6A B5A B9A B12A 0.91(14) . . . . ?
B10A B5A B9A B12A 37.85(10) . . . . ?
B4A B5A B9A B12A -102.66(11) . . . . ?
B12A B8A B9A B10A -34.16(11) . . . . ?
B7A B8A B9A B10A 4.31(14) . . . . ?
B4A B8A B9A B10A 102.50(12) . . . . ?
Ni3 B8A B9A B10A 73.09(13) . . . . ?
B12A B8A B9A B4A -136.66(11) . . . . ?
B7A B8A B9A B4A -98.19(10) . . . . ?
Ni3 B8A B9A B4A -29.42(9) . . . . ?
B12A B8A B9A B5A -98.50(12) . . . . ?
B7A B8A B9A B5A -60.03(13) . . . . ?
B4A B8A B9A B5A 38.16(10) . . . . ?
Ni3 B8A B9A B5A 8.75(14) . . . . ?
B7A B8A B9A B12A 38.47(10) . . . . ?
B4A B8A B9A B12A 136.66(11) . . . . ?
Ni3 B8A B9A B12A 107.24(11) . . . . ?
C2A B6A B10A B12A -4.35(14) . . . . ?
C1A B6A B10A B12A -62.51(13) . . . . ?
B11A B6A B10A B12A 36.63(10) . . . . ?
B5A B6A B10A B12A -100.82(12) . . . . ?
C2A B6A B10A B9A 59.80(13) . . . . ?
C1A B6A B10A B9A 1.64(14) . . . . ?
B11A B6A B10A B9A 100.78(12) . . . . ?
B5A B6A B10A B9A -36.67(11) . . . . ?
C2A B6A B10A B11A -40.98(10) . . . . ?
C1A B6A B10A B11A -99.14(11) . . . . ?
B5A B6A B10A B11A -137.45(11) . . . . ?
C2A B6A B10A B5A 96.47(11) . . . . ?
C1A B6A B10A B5A 38.31(10) . . . . ?
B11A B6A B10A B5A 137.45(11) . . . . ?
B4A B9A B10A B6A 0.35(15) . . . . ?
B5A B9A B10A B6A 36.30(10) . . . . ?
B8A B9A B10A B6A -66.49(14) . . . . ?
B12A B9A B10A B6A -100.82(12) . . . . ?
B4A B9A B10A B12A 101.17(12) . . . . ?
B5A B9A B10A B12A 137.12(11) . . . . ?
B8A B9A B10A B12A 34.32(11) . . . . ?
B4A B9A B10A B11A 62.84(14) . . . . ?
B5A B9A B10A B11A 98.79(12) . . . . ?
B8A B9A B10A B11A -4.00(15) . . . . ?
B12A B9A B10A B11A -38.33(10) . . . . ?
B4A B9A B10A B5A -35.95(10) . . . . ?
B8A B9A B10A B5A -102.80(12) . . . . ?
B12A B9A B10A B5A -137.12(11) . . . . ?
C1A B5A B10A B6A -39.77(10) . . . . ?
B9A B5A B10A B6A -138.97(11) . . . . ?
B4A B5A B10A B6A -103.49(11) . . . . ?
C1A B5A B10A B12A 60.57(13) . . . . ?
B6A B5A B10A B12A 100.33(12) . . . . ?
B9A B5A B10A B12A -38.64(10) . . . . ?
B4A B5A B10A B12A -3.15(14) . . . . ?
C1A B5A B10A B9A 99.21(11) . . . . ?
B6A B5A B10A B9A 138.97(11) . . . . ?
B4A B5A B10A B9A 35.49(10) . . . . ?
C1A B5A B10A B11A -2.55(14) . . . . ?
B6A B5A B10A B11A 37.21(10) . . . . ?
B9A B5A B10A B11A -101.76(12) . . . . ?
B4A B5A B10A B11A -66.27(13) . . . . ?
C1A C2A B11A B6A 37.57(10) . . . . ?
B7A C2A B11A B6A 143.97(11) . . . . ?
Ni3 C2A B11A B6A 116.22(11) . . . . ?
C1A C2A B11A B12A -65.91(13) . . . . ?
B6A C2A B11A B12A -103.48(11) . . . . ?
B7A C2A B11A B12A 40.49(10) . . . . ?
Ni3 C2A B11A B12A 12.75(14) . . . . ?
C1A C2A B11A B10A -4.10(14) . . . . ?
B6A C2A B11A B10A -41.66(10) . . . . ?
B7A C2A B11A B10A 102.30(12) . . . . ?
Ni3 C2A B11A B10A 74.56(13) . . . . ?
C1A C2A B11A B7A -106.40(11) . . . . ?
B6A C2A B11A B7A -143.97(11) . . . . ?
Ni3 C2A B11A B7A -27.74(10) . . . . ?
C1A B6A B11A C2A -33.02(9) . . . . ?
B5A B6A B11A C2A -93.69(11) . . . . ?
B10A B6A B11A C2A -132.09(11) . . . . ?
C2A B6A B11A B12A 95.39(11) . . . . ?
C1A B6A B11A B12A 62.37(13) . . . . ?
B5A B6A B11A B12A 1.70(14) . . . . ?
B10A B6A B11A B12A -36.69(10) . . . . ?
C2A B6A B11A B10A 132.09(11) . . . . ?
C1A B6A B11A B10A 99.07(11) . . . . ?
B5A B6A B11A B10A 38.39(10) . . . . ?
C2A B6A B11A B7A 32.16(10) . . . . ?
C1A B6A B11A B7A -0.87(14) . . . . ?
B5A B6A B11A B7A -61.54(14) . . . . ?
B10A B6A B11A B7A -99.93(12) . . . . ?
B6A B10A B11A C2A 41.13(10) . . . . ?
B12A B10A B11A C2A -97.88(11) . . . . ?
B9A B10A B11A C2A -59.23(14) . . . . ?
B5A B10A B11A C2A 3.89(14) . . . . ?
B12A B10A B11A B6A -139.01(11) . . . . ?
B9A B10A B11A B6A -100.35(12) . . . . ?
B5A B10A B11A B6A -37.23(10) . . . . ?
B6A B10A B11A B12A 139.01(11) . . . . ?
B9A B10A B11A B12A 38.65(10) . . . . ?
B5A B10A B11A B12A 101.77(12) . . . . ?
B6A B10A B11A B7A 102.36(11) . . . . ?
B12A B10A B11A B7A -36.64(10) . . . . ?
B9A B10A B11A B7A 2.01(15) . . . . ?
B5A B10A B11A B7A 65.13(13) . . . . ?
B12A B7A B11A C2A 132.97(11) . . . . ?
B8A B7A B11A C2A 96.86(11) . . . . ?
Ni3 B7A B11A C2A 26.32(9) . . . . ?
C2A B7A B11A B6A -32.34(10) . . . . ?
B12A B7A B11A B6A 100.63(12) . . . . ?
B8A B7A B11A B6A 64.53(13) . . . . ?
Ni3 B7A B11A B6A -6.02(15) . . . . ?
C2A B7A B11A B12A -132.97(11) . . . . ?
B8A B7A B11A B12A -36.11(10) . . . . ?
Ni3 B7A B11A B12A -106.65(11) . . . . ?
C2A B7A B11A B10A -96.21(11) . . . . ?
B12A B7A B11A B10A 36.76(11) . . . . ?
B8A B7A B11A B10A 0.66(14) . . . . ?
Ni3 B7A B11A B10A -69.88(13) . . . . ?
C2A B7A B12A B10A 2.66(14) . . . . ?
B11A B7A B12A B10A -37.21(10) . . . . ?
B8A B7A B12A B10A 102.46(12) . . . . ?
Ni3 B7A B12A B10A 72.42(13) . . . . ?
C2A B7A B12A B11A 39.87(10) . . . . ?
B8A B7A B12A B11A 139.67(11) . . . . ?
Ni3 B7A B12A B11A 109.62(11) . . . . ?
C2A B7A B12A B8A -99.80(11) . . . . ?
B11A B7A B12A B8A -139.67(11) . . . . ?
Ni3 B7A B12A B8A -30.04(9) . . . . ?
C2A B7A B12A B9A -60.54(13) . . . . ?
B11A B7A B12A B9A -100.41(12) . . . . ?
B8A B7A B12A B9A 39.26(10) . . . . ?
Ni3 B7A B12A B9A 9.22(14) . . . . ?
B6A B10A B12A B7A 1.07(15) . . . . ?
B9A B10A B12A B7A -99.78(12) . . . . ?
B11A B10A B12A B7A 37.32(10) . . . . ?
B5A B10A B12A B7A -61.46(14) . . . . ?
B6A B10A B12A B11A -36.25(10) . . . . ?
B9A B10A B12A B11A -137.10(11) . . . . ?
B5A B10A B12A B11A -98.78(11) . . . . ?
B6A B10A B12A B8A 66.69(14) . . . . ?
B9A B10A B12A B8A -34.16(10) . . . . ?
B11A B10A B12A B8A 102.94(12) . . . . ?
B5A B10A B12A B8A 4.16(15) . . . . ?
B6A B10A B12A B9A 100.85(12) . . . . ?
B11A B10A B12A B9A 137.10(11) . . . . ?
B5A B10A B12A B9A 38.32(10) . . . . ?
C2A B11A B12A B7A -40.09(10) . . . . ?
B6A B11A B12A B7A -101.82(11) . . . . ?
B10A B11A B12A B7A -138.72(11) . . . . ?
C2A B11A B12A B10A 98.63(11) . . . . ?
B6A B11A B12A B10A 36.90(10) . . . . ?
B7A B11A B12A B10A 138.72(11) . . . . ?
C2A B11A B12A B8A -2.69(14) . . . . ?
B6A B11A B12A B8A -64.41(13) . . . . ?
B10A B11A B12A B8A -101.31(12) . . . . ?
B7A B11A B12A B8A 37.41(10) . . . . ?
C2A B11A B12A B9A 60.60(13) . . . . ?
B6A B11A B12A B9A -1.12(14) . . . . ?
B10A B11A B12A B9A -38.02(10) . . . . ?
B7A B11A B12A B9A 100.70(11) . . . . ?
B9A B8A B12A B7A 135.60(11) . . . . ?
B4A B8A B12A B7A 97.90(11) . . . . ?
Ni3 B8A B12A B7A 29.73(9) . . . . ?
B9A B8A B12A B10A 34.22(11) . . . . ?
B7A B8A B12A B10A -101.38(12) . . . . ?
B4A B8A B12A B10A -3.49(14) . . . . ?
Ni3 B8A B12A B10A -71.65(13) . . . . ?
B9A B8A B12A B11A 98.67(12) . . . . ?
B7A B8A B12A B11A -36.93(10) . . . . ?
B4A B8A B12A B11A 60.97(13) . . . . ?
Ni3 B8A B12A B11A -7.19(15) . . . . ?
B7A B8A B12A B9A -135.60(11) . . . . ?
B4A B8A B12A B9A -37.70(10) . . . . ?
Ni3 B8A B12A B9A -105.87(11) . . . . ?
B10A B9A B12A B7A 101.93(12) . . . . ?
B4A B9A B12A B7A -0.07(15) . . . . ?
B5A B9A B12A B7A 63.83(13) . . . . ?
B8A B9A B12A B7A -40.20(10) . . . . ?
B4A B9A B12A B10A -102.00(12) . . . . ?
B5A B9A B12A B10A -38.10(10) . . . . ?
B8A B9A B12A B10A -142.13(11) . . . . ?
B10A B9A B12A B11A 38.23(10) . . . . ?
B4A B9A B12A B11A -63.77(13) . . . . ?
B5A B9A B12A B11A 0.13(13) . . . . ?
B8A B9A B12A B11A -103.90(11) . . . . ?
B10A B9A B12A B8A 142.13(11) . . . . ?
B4A B9A B12A B8A 40.12(10) . . . . ?
B5A B9A B12A B8A 104.03(11) . . . . ?
C2B Ni3 C1B C1MB -114.09(12) . . . . ?
B4B Ni3 C1B C1MB 117.74(12) . . . . ?
B7B Ni3 C1B C1MB -149.19(10) . . . . ?
C2A Ni3 C1B C1MB -13.48(10) . . . . ?
B7A Ni3 C1B C1MB 35.56(10) . . . . ?
B8A Ni3 C1B C1MB 80.86(12) . . . . ?
B8B Ni3 C1B C1MB 159.47(10) . . . . ?
C1A Ni3 C1B C1MB -53.53(12) . . . . ?
B4B Ni3 C1B C2B -128.18(10) . . . . ?
B7B Ni3 C1B C2B -35.10(7) . . . . ?
C2A Ni3 C1B C2B 100.60(7) . . . . ?
B7A Ni3 C1B C2B 149.65(7) . . . . ?
B8A Ni3 C1B C2B -165.06(8) . . . . ?
B8B Ni3 C1B C2B -86.45(7) . . . . ?
C1A Ni3 C1B C2B 60.56(9) . . . . ?
C2B Ni3 C1B B5B 99.80(12) . . . . ?
B4B Ni3 C1B B5B -28.38(9) . . . . ?
B7B Ni3 C1B B5B 64.70(10) . . . . ?
C2A Ni3 C1B B5B -159.60(10) . . . . ?
B7A Ni3 C1B B5B -110.55(10) . . . . ?
B8A Ni3 C1B B5B -65.26(12) . . . . ?
B8B Ni3 C1B B5B 13.35(10) . . . . ?
C1A Ni3 C1B B5B 160.35(9) . . . . ?
C2B Ni3 C1B B6B 24.74(9) . . . . ?
B4B Ni3 C1B B6B -103.44(12) . . . . ?
B7B Ni3 C1B B6B -10.36(10) . . . . ?
C2A Ni3 C1B B6B 125.34(10) . . . . ?
B7A Ni3 C1B B6B 174.39(10) . . . . ?
B8A Ni3 C1B B6B -140.32(10) . . . . ?
B8B Ni3 C1B B6B -61.71(11) . . . . ?
C1A Ni3 C1B B6B 85.30(12) . . . . ?
C2B Ni3 C1B B4B 128.18(10) . . . . ?
B7B Ni3 C1B B4B 93.07(7) . . . . ?
C2A Ni3 C1B B4B -131.22(7) . . . . ?
B7A Ni3 C1B B4B -82.18(8) . . . . ?
B8A Ni3 C1B B4B -36.88(10) . . . . ?
B8B Ni3 C1B B4B 41.73(7) . . . . ?
C1A Ni3 C1B B4B -171.27(7) . . . . ?
C1MB C1B C2B B11B -137.40(12) . . . . ?
B5B C1B C2B B11B 2.34(14) . . . . ?
B6B C1B C2B B11B -37.70(10) . . . . ?
B4B C1B C2B B11B 69.80(12) . . . . ?
Ni3 C1B C2B B11B 118.69(9) . . . . ?
C1MB C1B C2B B6B -99.70(13) . . . . ?
B5B C1B C2B B6B 40.04(10) . . . . ?
B4B C1B C2B B6B 107.50(11) . . . . ?
Ni3 C1B C2B B6B 156.39(9) . . . . ?
C1MB C1B C2B B7B 153.74(11) . . . . ?
B5B C1B C2B B7B -66.52(13) . . . . ?
B6B C1B C2B B7B -106.56(11) . . . . ?
B4B C1B C2B B7B 0.94(14) . . . . ?
Ni3 C1B C2B B7B 49.83(8) . . . . ?
C1MB C1B C2B Ni3 103.91(11) . . . . ?
B5B C1B C2B Ni3 -116.35(9) . . . . ?
B6B C1B C2B Ni3 -156.39(9) . . . . ?
B4B C1B C2B Ni3 -48.89(8) . . . . ?
B4A Ni3 C2B C1B 173.79(7) . . . . ?
B4B Ni3 C2B C1B 36.60(7) . . . . ?
B7B Ni3 C2B C1B 130.17(9) . . . . ?
C2A Ni3 C2B C1B -92.61(7) . . . . ?
B7A Ni3 C2B C1B -46.34(10) . . . . ?
B8A Ni3 C2B C1B 85.3(3) . . . . ?
B8B Ni3 C2B C1B 89.02(7) . . . . ?
C1A Ni3 C2B C1B -138.93(7) . . . . ?
B4A Ni3 C2B B11B 70.05(12) . . . . ?
B4B Ni3 C2B B11B -67.14(10) . . . . ?
B7B Ni3 C2B B11B 26.43(9) . . . . ?
C2A Ni3 C2B B11B 163.65(9) . . . . ?
B7A Ni3 C2B B11B -150.08(10) . . . . ?
B8A Ni3 C2B B11B -18.5(3) . . . . ?
B8B Ni3 C2B B11B -14.72(10) . . . . ?
C1A Ni3 C2B B11B 117.33(10) . . . . ?
C1B Ni3 C2B B11B -103.74(12) . . . . ?
B4A Ni3 C2B B6B 147.67(10) . . . . ?
B4B Ni3 C2B B6B 10.48(11) . . . . ?
B7B Ni3 C2B B6B 104.05(12) . . . . ?
C2A Ni3 C2B B6B -118.73(11) . . . . ?
B7A Ni3 C2B B6B -72.46(13) . . . . ?
B8A Ni3 C2B B6B 59.2(3) . . . . ?
B8B Ni3 C2B B6B 62.90(11) . . . . ?
C1A Ni3 C2B B6B -165.05(10) . . . . ?
C1B Ni3 C2B B6B -26.12(10) . . . . ?
B4A Ni3 C2B B7B 43.62(9) . . . . ?
B4B Ni3 C2B B7B -93.57(7) . . . . ?
C2A Ni3 C2B B7B 137.22(7) . . . . ?
B7A Ni3 C2B B7B -176.51(8) . . . . ?
B8A Ni3 C2B B7B -44.9(3) . . . . ?
B8B Ni3 C2B B7B -41.15(7) . . . . ?
C1A Ni3 C2B B7B 90.90(7) . . . . ?
C1B Ni3 C2B B7B -130.17(9) . . . . ?
C1MB C1B B4B B9B 144.62(12) . . . . ?
C2B C1B B4B B9B -63.76(12) . . . . ?
B5B C1B B4B B9B 39.36(10) . . . . ?
B6B C1B B4B B9B 2.86(13) . . . . ?
Ni3 C1B B4B B9B -113.53(9) . . . . ?
C1MB C1B B4B B5B 105.27(13) . . . . ?
C2B C1B B4B B5B -103.12(11) . . . . ?
B6B C1B B4B B5B -36.50(10) . . . . ?
Ni3 C1B B4B B5B -152.89(9) . . . . ?
C1MB C1B B4B B8B -154.25(11) . . . . ?
C2B C1B B4B B8B -2.63(13) . . . . ?
B5B C1B B4B B8B 100.49(11) . . . . ?
B6B C1B B4B B8B 63.99(12) . . . . ?
Ni3 C1B B4B B8B -52.40(7) . . . . ?
C1MB C1B B4B Ni3 -101.85(12) . . . . ?
C2B C1B B4B Ni3 49.77(8) . . . . ?
B5B C1B B4B Ni3 152.89(9) . . . . ?
B6B C1B B4B Ni3 116.39(9) . . . . ?
C2B Ni3 B4B C1B -34.16(7) . . . . ?
B4A Ni3 B4B C1B -169.34(7) . . . . ?
B7B Ni3 B4B C1B -82.36(7) . . . . ?
C2A Ni3 B4B C1B 71.67(9) . . . . ?
B7A Ni3 B4B C1B 102.82(7) . . . . ?
B8A Ni3 B4B C1B 154.00(7) . . . . ?
B8B Ni3 B4B C1B -122.74(9) . . . . ?
C2B Ni3 B4B B9B 59.85(10) . . . . ?
B4A Ni3 B4B B9B -75.33(12) . . . . ?
B7B Ni3 B4B B9B 11.64(10) . . . . ?
C2A Ni3 B4B B9B 165.67(9) . . . . ?
B7A Ni3 B4B B9B -163.17(10) . . . . ?
B8A Ni3 B4B B9B -111.99(10) . . . . ?
B8B Ni3 B4B B9B -28.74(9) . . . . ?
C1B Ni3 B4B B9B 94.01(11) . . . . ?
C2B Ni3 B4B B5B -8.47(10) . . . . ?
B4A Ni3 B4B B5B -143.65(10) . . . . ?
B7B Ni3 B4B B5B -56.67(10) . . . . ?
C2A Ni3 B4B B5B 97.36(11) . . . . ?
B7A Ni3 B4B B5B 128.51(11) . . . . ?
B8A Ni3 B4B B5B 179.69(11) . . . . ?
B8B Ni3 B4B B5B -97.05(12) . . . . ?
C1B Ni3 B4B B5B 25.69(9) . . . . ?
C2B Ni3 B4B B8B 88.58(7) . . . . ?
B4A Ni3 B4B B8B -46.60(10) . . . . ?
B7B Ni3 B4B B8B 40.38(7) . . . . ?
C2A Ni3 B4B B8B -165.59(7) . . . . ?
B7A Ni3 B4B B8B -134.44(7) . . . . ?
B8A Ni3 B4B B8B -83.26(7) . . . . ?
C1B Ni3 B4B B8B 122.74(9) . . . . ?
C1MB C1B B5B B6B 101.62(12) . . . . ?
C2B C1B B5B B6B -39.70(10) . . . . ?
B4B C1B B5B B6B -142.14(11) . . . . ?
Ni3 C1B B5B B6B -113.35(10) . . . . ?
C1MB C1B B5B B10B 141.26(12) . . . . ?
C2B C1B B5B B10B -0.06(13) . . . . ?
B6B C1B B5B B10B 39.64(10) . . . . ?
B4B C1B B5B B10B -102.50(12) . . . . ?
Ni3 C1B B5B B10B -73.71(12) . . . . ?
C1MB C1B B5B B9B -156.03(11) . . . . ?
C2B C1B B5B B9B 62.65(12) . . . . ?
B6B C1B B5B B9B 102.35(11) . . . . ?
B4B C1B B5B B9B -39.80(10) . . . . ?
Ni3 C1B B5B B9B -11.00(13) . . . . ?
C1MB C1B B5B B4B -116.23(13) . . . . ?
C2B C1B B5B B4B 102.44(11) . . . . ?
B6B C1B B5B B4B 142.14(11) . . . . ?
Ni3 C1B B5B B4B 28.79(9) . . . . ?
B9B B4B B5B C1B -134.50(11) . . . . ?
B8B B4B B5B C1B -98.47(10) . . . . ?
Ni3 B4B B5B C1B -28.36(9) . . . . ?
C1B B4B B5B B6B 34.48(10) . . . . ?
B9B B4B B5B B6B -100.02(12) . . . . ?
B8B B4B B5B B6B -63.98(13) . . . . ?
Ni3 B4B B5B B6B 6.12(15) . . . . ?
C1B B4B B5B B10B 98.46(11) . . . . ?
B9B B4B B5B B10B -36.04(10) . . . . ?
B8B B4B B5B B10B -0.01(13) . . . . ?
Ni3 B4B B5B B10B 70.10(13) . . . . ?
C1B B4B B5B B9B 134.50(11) . . . . ?
B8B B4B B5B B9B 36.03(10) . . . . ?
Ni3 B4B B5B B9B 106.14(11) . . . . ?
B11B C2B B6B C1B 140.22(11) . . . . ?
B7B C2B B6B C1B 105.19(11) . . . . ?
Ni3 C2B B6B C1B 27.57(10) . . . . ?
C1B C2B B6B B11B -140.22(11) . . . . ?
B7B C2B B6B B11B -35.03(11) . . . . ?
Ni3 C2B B6B B11B -112.64(11) . . . . ?
C1B C2B B6B B5B -36.30(10) . . . . ?
B11B C2B B6B B5B 103.91(12) . . . . ?
B7B C2B B6B B5B 68.88(13) . . . . ?
Ni3 C2B B6B B5B -8.73(14) . . . . ?
C1B C2B B6B B10B -98.56(11) . . . . ?
B11B C2B B6B B10B 41.65(10) . . . . ?
B7B C2B B6B B10B 6.62(14) . . . . ?
Ni3 C2B B6B B10B -70.99(13) . . . . ?
C1MB C1B B6B C2B 113.53(12) . . . . ?
B5B C1B B6B C2B -136.89(11) . . . . ?
B4B C1B B6B C2B -100.08(11) . . . . ?
Ni3 C1B B6B C2B -25.85(9) . . . . ?
C1MB C1B B6B B11B 148.02(11) . . . . ?
C2B C1B B6B B11B 34.49(10) . . . . ?
B5B C1B B6B B11B -102.40(12) . . . . ?
B4B C1B B6B B11B -65.59(13) . . . . ?
Ni3 C1B B6B B11B 8.64(14) . . . . ?
C1MB C1B B6B B5B -109.58(12) . . . . ?
C2B C1B B6B B5B 136.89(11) . . . . ?
B4B C1B B6B B5B 36.81(11) . . . . ?
Ni3 C1B B6B B5B 111.05(11) . . . . ?
C1MB C1B B6B B10B -149.10(11) . . . . ?
C2B C1B B6B B10B 97.37(11) . . . . ?
B5B C1B B6B B10B -39.53(10) . . . . ?
B4B C1B B6B B10B -2.71(13) . . . . ?
Ni3 C1B B6B B10B 71.52(12) . . . . ?
C1B B5B B6B C2B 35.52(9) . . . . ?
B10B B5B B6B C2B -99.48(11) . . . . ?
B9B B5B B6B C2B -62.55(13) . . . . ?
B4B B5B B6B C2B 1.05(14) . . . . ?
B10B B5B B6B C1B -134.99(11) . . . . ?
B9B B5B B6B C1B -98.06(11) . . . . ?
B4B B5B B6B C1B -34.47(10) . . . . ?
C1B B5B B6B B11B 96.44(11) . . . . ?
B10B B5B B6B B11B -38.56(10) . . . . ?
B9B B5B B6B B11B -1.63(14) . . . . ?
B4B B5B B6B B11B 61.97(14) . . . . ?
C1B B5B B6B B10B 134.99(11) . . . . ?
B9B B5B B6B B10B 36.93(10) . . . . ?
B4B B5B B6B B10B 100.52(12) . . . . ?
C1B C2B B7B B12B 63.44(13) . . . . ?
B11B C2B B7B B12B -40.69(10) . . . . ?
B6B C2B B7B B12B -5.91(14) . . . . ?
Ni3 C2B B7B B12B 114.61(9) . . . . ?
C1B C2B B7B B11B 104.13(11) . . . . ?
B6B C2B B7B B11B 34.78(11) . . . . ?
Ni3 C2B B7B B11B 155.29(9) . . . . ?
C1B C2B B7B B8B 1.20(13) . . . . ?
B11B C2B B7B B8B -102.93(11) . . . . ?
B6B C2B B7B B8B -68.15(12) . . . . ?
Ni3 C2B B7B B8B 52.36(7) . . . . ?
C1B C2B B7B Ni3 -51.17(9) . . . . ?
B11B C2B B7B Ni3 -155.29(9) . . . . ?
B6B C2B B7B Ni3 -120.52(10) . . . . ?
B4A Ni3 B7B C2B -147.27(7) . . . . ?
B4B Ni3 B7B C2B 81.71(7) . . . . ?
C2A Ni3 B7B C2B -69.24(10) . . . . ?
B8A Ni3 B7B C2B 170.78(7) . . . . ?
B8B Ni3 B7B C2B 122.75(9) . . . . ?
C1A Ni3 B7B C2B -99.11(7) . . . . ?
C1B Ni3 B7B C2B 33.04(7) . . . . ?
C2B Ni3 B7B B12B -93.71(11) . . . . ?
B4A Ni3 B7B B12B 119.02(10) . . . . ?
B4B Ni3 B7B B12B -11.99(10) . . . . ?
C2A Ni3 B7B B12B -162.95(9) . . . . ?
B8A Ni3 B7B B12B 77.07(11) . . . . ?
B8B Ni3 B7B B12B 29.04(9) . . . . ?
C1A Ni3 B7B B12B 167.18(9) . . . . ?
C1B Ni3 B7B B12B -60.67(10) . . . . ?
C2B Ni3 B7B B11B -24.05(9) . . . . ?
B4A Ni3 B7B B11B -171.32(10) . . . . ?
B4B Ni3 B7B B11B 57.66(10) . . . . ?
C2A Ni3 B7B B11B -93.29(12) . . . . ?
B8A Ni3 B7B B11B 146.73(9) . . . . ?
B8B Ni3 B7B B11B 98.69(12) . . . . ?
C1A Ni3 B7B B11B -123.17(10) . . . . ?
C1B Ni3 B7B B11B 8.99(10) . . . . ?
C2B Ni3 B7B B8B -122.75(9) . . . . ?
B4A Ni3 B7B B8B 89.98(7) . . . . ?
B4B Ni3 B7B B8B -41.03(7) . . . . ?
C2A Ni3 B7B B8B 168.02(8) . . . . ?
B8A Ni3 B7B B8B 48.04(9) . . . . ?
C1A Ni3 B7B B8B 138.14(7) . . . . ?
C1B Ni3 B7B B8B -89.71(7) . . . . ?
C2B B7B B8B B9B 58.15(12) . . . . ?
B12B B7B B8B B9B -39.43(10) . . . . ?
B11B B7B B8B B9B -3.22(13) . . . . ?
Ni3 B7B B8B B9B 110.87(9) . . . . ?
C2B B7B B8B B12B 97.58(11) . . . . ?
B11B B7B B8B B12B 36.21(10) . . . . ?
Ni3 B7B B8B B12B 150.30(9) . . . . ?
C2B B7B B8B B4B -2.65(12) . . . . ?
B12B B7B B8B B4B -100.23(11) . . . . ?
B11B B7B B8B B4B -64.02(12) . . . . ?
Ni3 B7B B8B B4B 50.07(7) . . . . ?
C2B B7B B8B Ni3 -52.72(7) . . . . ?
B12B B7B B8B Ni3 -150.30(9) . . . . ?
B11B B7B B8B Ni3 -114.09(9) . . . . ?
C1B B4B B8B B9B -96.24(11) . . . . ?
B5B B4B B8B B9B -36.42(10) . . . . ?
Ni3 B4B B8B B9B -149.90(9) . . . . ?
C1B B4B B8B B12B -57.57(12) . . . . ?
B9B B4B B8B B12B 38.66(10) . . . . ?
B5B B4B B8B B12B 2.25(13) . . . . ?
Ni3 B4B B8B B12B -111.23(9) . . . . ?
C1B B4B B8B B7B 3.19(12) . . . . ?
B9B B4B B8B B7B 99.43(11) . . . . ?
B5B B4B B8B B7B 63.01(12) . . . . ?
Ni3 B4B B8B B7B -50.47(7) . . . . ?
C1B B4B B8B Ni3 53.66(8) . . . . ?
B9B B4B B8B Ni3 149.90(9) . . . . ?
B5B B4B B8B Ni3 113.48(9) . . . . ?
C2B Ni3 B8B B9B -56.37(9) . . . . ?
B4A Ni3 B8B B9B 174.93(10) . . . . ?
B4B Ni3 B8B B9B 28.22(9) . . . . ?
B7B Ni3 B8B B9B -95.50(11) . . . . ?
C2A Ni3 B8B B9B 131.6(3) . . . . ?
B7A Ni3 B8B B9B 87.90(11) . . . . ?
B8A Ni3 B8B B9B 122.92(10) . . . . ?
C1A Ni3 B8B B9B -158.38(8) . . . . ?
C1B Ni3 B8B B9B -11.14(9) . . . . ?
C2B Ni3 B8B B12B 11.16(10) . . . . ?
B4A Ni3 B8B B12B -117.54(10) . . . . ?
B4B Ni3 B8B B12B 95.76(11) . . . . ?
B7B Ni3 B8B B12B -27.96(9) . . . . ?
C2A Ni3 B8B B12B -160.9(2) . . . . ?
B7A Ni3 B8B B12B 155.44(9) . . . . ?
B8A Ni3 B8B B12B -169.55(10) . . . . ?
C1A Ni3 B8B B12B -90.85(11) . . . . ?
C1B Ni3 B8B B12B 56.39(10) . . . . ?
C2B Ni3 B8B B7B 39.12(7) . . . . ?
B4A Ni3 B8B B7B -89.58(7) . . . . ?
B4B Ni3 B8B B7B 123.72(9) . . . . ?
C2A Ni3 B8B B7B -132.9(3) . . . . ?
B7A Ni3 B8B B7B -176.60(7) . . . . ?
B8A Ni3 B8B B7B -141.59(8) . . . . ?
C1A Ni3 B8B B7B -62.88(9) . . . . ?
C1B Ni3 B8B B7B 84.36(7) . . . . ?
C2B Ni3 B8B B4B -84.59(7) . . . . ?
B4A Ni3 B8B B4B 146.71(7) . . . . ?
B7B Ni3 B8B B4B -123.72(9) . . . . ?
C2A Ni3 B8B B4B 103.4(3) . . . . ?
B7A Ni3 B8B B4B 59.68(9) . . . . ?
B8A Ni3 B8B B4B 94.70(7) . . . . ?
C1A Ni3 B8B B4B 173.40(7) . . . . ?
C1B Ni3 B8B B4B -39.36(7) . . . . ?
C1B B4B B9B B10B -1.82(13) . . . . ?
B5B B4B B9B B10B 36.16(10) . . . . ?
B8B B4B B9B B10B -102.90(12) . . . . ?
Ni3 B4B B9B B10B -72.40(13) . . . . ?
C1B B4B B9B B5B -37.98(9) . . . . ?
B8B B4B B9B B5B -139.05(11) . . . . ?
Ni3 B4B B9B B5B -108.56(10) . . . . ?
C1B B4B B9B B8B 101.08(10) . . . . ?
B5B B4B B9B B8B 139.05(11) . . . . ?
Ni3 B4B B9B B8B 30.50(9) . . . . ?
C1B B4B B9B B12B 61.78(13) . . . . ?
B5B B4B B9B B12B 99.76(12) . . . . ?
B8B B4B B9B B12B -39.29(10) . . . . ?
Ni3 B4B B9B B12B -8.80(14) . . . . ?
C1B B5B B9B B4B 39.95(10) . . . . ?
B6B B5B B9B B4B 103.03(11) . . . . ?
B10B B5B B9B B4B 139.94(11) . . . . ?
C1B B5B B9B B10B -99.99(11) . . . . ?
B6B B5B B9B B10B -36.92(10) . . . . ?
B4B B5B B9B B10B -139.94(11) . . . . ?
C1B B5B B9B B8B 1.49(14) . . . . ?
B6B B5B B9B B8B 64.57(14) . . . . ?
B10B B5B B9B B8B 101.48(12) . . . . ?
B4B B5B B9B B8B -38.46(10) . . . . ?
C1B B5B B9B B12B -62.34(13) . . . . ?
B6B B5B B9B B12B 0.74(14) . . . . ?
B10B B5B B9B B12B 37.66(10) . . . . ?
B4B B5B B9B B12B -102.29(11) . . . . ?
B12B B8B B9B B4B -136.24(11) . . . . ?
B7B B8B B9B B4B -97.67(10) . . . . ?
Ni3 B8B B9B B4B -29.66(9) . . . . ?
B12B B8B B9B B10B -34.26(10) . . . . ?
B7B B8B B9B B10B 4.31(13) . . . . ?
B4B B8B B9B B10B 101.98(12) . . . . ?
Ni3 B8B B9B B10B 72.31(12) . . . . ?
B12B B8B B9B B5B -98.64(12) . . . . ?
B7B B8B B9B B5B -60.07(13) . . . . ?
B4B B8B B9B B5B 37.60(10) . . . . ?
Ni3 B8B B9B B5B 7.94(14) . . . . ?
B7B B8B B9B B12B 38.57(9) . . . . ?
B4B B8B B9B B12B 136.24(11) . . . . ?
Ni3 B8B B9B B12B 106.58(10) . . . . ?
C2B B6B B10B B5B 96.40(11) . . . . ?
C1B B6B B10B B5B 38.25(9) . . . . ?
B11B B6B B10B B5B 137.16(11) . . . . ?
C2B B6B B10B B11B -40.76(9) . . . . ?
C1B B6B B10B B11B -98.91(11) . . . . ?
B5B B6B B10B B11B -137.16(11) . . . . ?
C2B B6B B10B B9B 59.52(13) . . . . ?
C1B B6B B10B B9B 1.38(13) . . . . ?
B11B B6B B10B B9B 100.28(12) . . . . ?
B5B B6B B10B B9B -36.88(10) . . . . ?
C2B B6B B10B B12B -4.48(14) . . . . ?
C1B B6B B10B B12B -62.63(13) . . . . ?
B11B B6B B10B B12B 36.28(10) . . . . ?
B5B B6B B10B B12B -100.88(12) . . . . ?
C1B B5B B10B B6B -39.68(10) . . . . ?
B9B B5B B10B B6B -138.81(11) . . . . ?
B4B B5B B10B B6B -102.89(11) . . . . ?
C1B B5B B10B B11B -2.06(14) . . . . ?
B6B B5B B10B B11B 37.62(10) . . . . ?
B9B B5B B10B B11B -101.19(11) . . . . ?
B4B B5B B10B B11B -65.28(13) . . . . ?
C1B B5B B10B B9B 99.13(11) . . . . ?
B6B B5B B10B B9B 138.81(11) . . . . ?
B4B B5B B10B B9B 35.92(10) . . . . ?
C1B B5B B10B B12B 60.94(13) . . . . ?
B6B B5B B10B B12B 100.62(11) . . . . ?
B9B B5B B10B B12B -38.19(10) . . . . ?
B4B B5B B10B B12B -2.27(14) . . . . ?
B4B B9B B10B B6B 0.30(14) . . . . ?
B5B B9B B10B B6B 36.68(10) . . . . ?
B8B B9B B10B B6B -66.50(13) . . . . ?
B12B B9B B10B B6B -100.87(11) . . . . ?
B4B B9B B10B B5B -36.39(10) . . . . ?
B8B B9B B10B B5B -103.18(11) . . . . ?
B12B B9B B10B B5B -137.56(11) . . . . ?
B4B B9B B10B B11B 62.97(14) . . . . ?
B5B B9B B10B B11B 99.36(12) . . . . ?
B8B B9B B10B B11B -3.83(14) . . . . ?
B12B B9B B10B B11B -38.20(10) . . . . ?
B4B B9B B10B B12B 101.17(11) . . . . ?
B5B B9B B10B B12B 137.56(11) . . . . ?
B8B B9B B10B B12B 34.37(10) . . . . ?
C1B C2B B11B B6B 37.93(10) . . . . ?
B7B C2B B11B B6B 144.04(11) . . . . ?
Ni3 C2B B11B B6B 116.75(11) . . . . ?
C1B C2B B11B B12B -65.76(12) . . . . ?
B6B C2B B11B B12B -103.69(11) . . . . ?
B7B C2B B11B B12B 40.35(9) . . . . ?
Ni3 C2B B11B B12B 13.06(13) . . . . ?
C1B C2B B11B B10B -3.52(13) . . . . ?
B6B C2B B11B B10B -41.45(10) . . . . ?
B7B C2B B11B B10B 102.59(11) . . . . ?
Ni3 C2B B11B B10B 75.30(12) . . . . ?
C1B C2B B11B B7B -106.11(11) . . . . ?
B6B C2B B11B B7B -144.04(11) . . . . ?
Ni3 C2B B11B B7B -27.29(9) . . . . ?
C1B B6B B11B C2B -33.34(9) . . . . ?
B5B B6B B11B C2B -93.78(11) . . . . ?
B10B B6B B11B C2B -132.28(11) . . . . ?
C2B B6B B11B B12B 95.68(11) . . . . ?
C1B B6B B11B B12B 62.34(13) . . . . ?
B5B B6B B11B B12B 1.90(14) . . . . ?
B10B B6B B11B B12B -36.60(10) . . . . ?
C2B B6B B11B B10B 132.28(11) . . . . ?
C1B B6B B11B B10B 98.94(11) . . . . ?
B5B B6B B11B B10B 38.50(10) . . . . ?
C2B B6B B11B B7B 32.27(10) . . . . ?
C1B B6B B11B B7B -1.07(14) . . . . ?
B5B B6B B11B B7B -61.51(14) . . . . ?
B10B B6B B11B B7B -100.01(12) . . . . ?
B6B B10B B11B C2B 41.02(9) . . . . ?
B5B B10B B11B C2B 3.28(13) . . . . ?
B9B B10B B11B C2B -59.87(13) . . . . ?
B12B B10B B11B C2B -98.38(11) . . . . ?
B5B B10B B11B B6B -37.74(10) . . . . ?
B9B B10B B11B B6B -100.88(12) . . . . ?
B12B B10B B11B B6B -139.39(11) . . . . ?
B6B B10B B11B B12B 139.39(11) . . . . ?
B5B B10B B11B B12B 101.66(12) . . . . ?
B9B B10B B11B B12B 38.51(10) . . . . ?
B6B B10B B11B B7B 102.59(11) . . . . ?
B5B B10B B11B B7B 64.85(13) . . . . ?
B9B B10B B11B B7B 1.71(14) . . . . ?
B12B B10B B11B B7B -36.80(10) . . . . ?
B12B B7B B11B C2B 133.27(10) . . . . ?
B8B B7B B11B C2B 97.18(10) . . . . ?
Ni3 B7B B11B C2B 25.84(9) . . . . ?
C2B B7B B11B B6B -32.37(10) . . . . ?
B12B B7B B11B B6B 100.90(12) . . . . ?
B8B B7B B11B B6B 64.81(13) . . . . ?
Ni3 B7B B11B B6B -6.53(15) . . . . ?
C2B B7B B11B B12B -133.27(10) . . . . ?
B8B B7B B11B B12B -36.09(10) . . . . ?
Ni3 B7B B11B B12B -107.43(11) . . . . ?
C2B B7B B11B B10B -96.21(11) . . . . ?
B12B B7B B11B B10B 37.06(10) . . . . ?
B8B B7B B11B B10B 0.97(13) . . . . ?
Ni3 B7B B11B B10B -70.37(13) . . . . ?
C2B B7B B12B B11B 39.76(9) . . . . ?
B8B B7B B12B B11B 139.94(11) . . . . ?
Ni3 B7B B12B B11B 109.39(10) . . . . ?
C2B B7B B12B B10B 2.62(13) . . . . ?
B11B B7B B12B B10B -37.14(10) . . . . ?
B8B B7B B12B B10B 102.80(11) . . . . ?
Ni3 B7B B12B B10B 72.25(12) . . . . ?
C2B B7B B12B B8B -100.18(10) . . . . ?
B11B B7B B12B B8B -139.94(11) . . . . ?
Ni3 B7B B12B B8B -30.55(9) . . . . ?
C2B B7B B12B B9B -60.48(12) . . . . ?
B11B B7B B12B B9B -100.25(11) . . . . ?
B8B B7B B12B B9B 39.69(10) . . . . ?
Ni3 B7B B12B B9B 9.14(14) . . . . ?
C2B B11B B12B B7B -40.08(9) . . . . ?
B6B B11B B12B B7B -102.01(11) . . . . ?
B10B B11B B12B B7B -138.61(11) . . . . ?
C2B B11B B12B B10B 98.53(11) . . . . ?
B6B B11B B12B B10B 36.60(10) . . . . ?
B7B B11B B12B B10B 138.61(11) . . . . ?
C2B B11B B12B B8B -2.91(14) . . . . ?
B6B B11B B12B B8B -64.84(14) . . . . ?
B10B B11B B12B B8B -101.44(12) . . . . ?
B7B B11B B12B B8B 37.18(10) . . . . ?
C2B B11B B12B B9B 60.51(12) . . . . ?
B6B B11B B12B B9B -1.43(14) . . . . ?
B10B B11B B12B B9B -38.03(10) . . . . ?
B7B B11B B12B B9B 100.59(11) . . . . ?
B6B B10B B12B B7B 1.18(14) . . . . ?
B5B B10B B12B B7B -61.85(13) . . . . ?
B11B B10B B12B B7B 37.24(10) . . . . ?
B9B B10B B12B B7B -99.81(11) . . . . ?
B6B B10B B12B B11B -36.06(10) . . . . ?
B5B B10B B12B B11B -99.08(12) . . . . ?
B9B B10B B12B B11B -137.05(11) . . . . ?
B6B B10B B12B B8B 66.79(13) . . . . ?
B5B B10B B12B B8B 3.76(14) . . . . ?
B11B B10B B12B B8B 102.84(11) . . . . ?
B9B B10B B12B B8B -34.21(10) . . . . ?
B6B B10B B12B B9B 100.99(11) . . . . ?
B5B B10B B12B B9B 37.97(10) . . . . ?
B11B B10B B12B B9B 137.05(11) . . . . ?
B9B B8B B12B B7B 135.13(11) . . . . ?
B4B B8B B12B B7B 97.24(10) . . . . ?
Ni3 B8B B12B B7B 29.62(9) . . . . ?
B9B B8B B12B B11B 98.52(12) . . . . ?
B7B B8B B12B B11B -36.60(10) . . . . ?
B4B B8B B12B B11B 60.64(13) . . . . ?
Ni3 B8B B12B B11B -6.98(14) . . . . ?
B9B B8B B12B B10B 34.20(10) . . . . ?
B7B B8B B12B B10B -100.92(12) . . . . ?
B4B B8B B12B B10B -3.69(14) . . . . ?
Ni3 B8B B12B B10B -71.30(13) . . . . ?
B7B B8B B12B B9B -135.13(11) . . . . ?
B4B B8B B12B B9B -37.89(10) . . . . ?
Ni3 B8B B12B B9B -105.51(10) . . . . ?
B4B B9B B12B B7B -0.16(14) . . . . ?
B10B B9B B12B B7B 101.59(11) . . . . ?
B5B B9B B12B B7B 63.85(13) . . . . ?
B8B B9B B12B B7B -40.59(10) . . . . ?
B4B B9B B12B B11B -63.59(13) . . . . ?
B10B B9B B12B B11B 38.16(10) . . . . ?
B5B B9B B12B B11B 0.41(14) . . . . ?
B8B B9B B12B B11B -104.02(11) . . . . ?
B4B B9B B12B B10B -101.75(12) . . . . ?
B5B B9B B12B B10B -37.75(10) . . . . ?
B8B B9B B12B B10B -142.18(11) . . . . ?
B4B B9B B12B B8B 40.43(10) . . . . ?
B10B B9B B12B B8B 142.18(11) . . . . ?
B5B B9B B12B B8B 104.43(11) . . . . ?
